data_7122981
loop_
_publ_author_name
'Yang, Yu-Dong'
'Gong, Han-Yuan'

_publ_section_title
;
 Heating Activated Isomeric All-hydrocarbon Molecular Receptors for
 Fullerene Separation
;
_journal_name_full 'Chemical Communications'
_journal_paper_doi 10.1039/C8CC09911A
_journal_year 2019
_chemical_formula_sum 'C126 H66 Cl4'
_chemical_formula_weight 1721.58
_chemical_name_systematic
;
 ?
;
_space_group_crystal_system orthorhombic
_space_group_IT_number 29
_space_group_name_Hall 'P 2c -2ac'
_space_group_name_H-M_alt 'P c a 21'
_symmetry_space_group_name_Hall 'P 2c -2ac'
_symmetry_space_group_name_H-M 'P c a 21'
_atom_sites_solution_hydrogens geom
_audit_creation_method SHELXL-2014
_audit_update_record
;
2018-01-30 deposited with the CCDC.    2019-02-13 downloaded from the CCDC.
;
_cell_angle_alpha 90
_cell_angle_beta 90
_cell_angle_gamma 90
_cell_formula_units_Z 8
_cell_length_a 44.4974(6)
_cell_length_b 16.3918(2)
_cell_length_c 22.3586(2)
_cell_measurement_reflns_used 19179
_cell_measurement_temperature 100.00(13)
_cell_measurement_theta_max 62.496
_cell_measurement_theta_min 3.488
_cell_volume 16308.2(3)
_computing_cell_refinement 'CrysAlisPro 1.171.39.6a (Rigaku OD, 2015)'
_computing_data_collection 'CrysAlisPro 1.171.39.6a (Rigaku OD, 2015)'
_computing_data_reduction 'CrysAlisPro 1.171.39.6a (Rigaku OD, 2015)'
_computing_structure_refinement 'SHELXL-2014 (Sheldrick, 2014)'
_computing_structure_solution 'CrysAlisPro 1.171.39.6a (Rigaku OD, 2015)'
_diffrn_ambient_temperature 100.00(13)
_diffrn_detector_area_resol_mean 10.6254
_diffrn_measured_fraction_theta_full 0.882
_diffrn_measured_fraction_theta_max 1.000
_diffrn_measurement_device_type 'SuperNova, Dual, Cu at home/near, AtlasS2'
_diffrn_measurement_method '\w scans'
_diffrn_radiation_type CuK\a
_diffrn_radiation_wavelength 1.54184
_diffrn_reflns_av_R_equivalents 0.0522
_diffrn_reflns_av_unetI/netI 0.0399
_diffrn_reflns_Laue_measured_fraction_full 0.882
_diffrn_reflns_Laue_measured_fraction_max 1.000
_diffrn_reflns_limit_h_max 51
_diffrn_reflns_limit_h_min -51
_diffrn_reflns_limit_k_max 18
_diffrn_reflns_limit_k_min -18
_diffrn_reflns_limit_l_max 15
_diffrn_reflns_limit_l_min -25
_diffrn_reflns_number 101048
_diffrn_reflns_point_group_measured_fraction_full 0.650
_diffrn_reflns_point_group_measured_fraction_max 0.738
_diffrn_reflns_theta_full 67.684
_diffrn_reflns_theta_max 62.496
_diffrn_reflns_theta_min 3.488
_exptl_absorpt_coefficient_mu 1.782
_exptl_absorpt_correction_T_max 1.00000
_exptl_absorpt_correction_T_min 0.49480
_exptl_absorpt_correction_type multi-scan
_exptl_crystal_colour red
_exptl_crystal_density_diffrn 1.402
_exptl_crystal_description prism
_exptl_crystal_F_000 7120
_exptl_crystal_size_max 0.800
_exptl_crystal_size_mid 0.200
_exptl_crystal_size_min 0.100
_platon_squeeze_details
;
;
_refine_diff_density_max 0.975
_refine_diff_density_min -1.614
_refine_diff_density_rms 0.132
_refine_ls_abs_structure_details
;
 Flack x determined using 4552 quotients [(I+)-(I-)]/[(I+)+(I-)]
 (Parsons, Flack and Wagner, Acta Cryst. B69 (2013) 249-259).
;
_refine_ls_abs_structure_Flack 2.3(7)
_refine_ls_extinction_method none
_refine_ls_goodness_of_fit_ref 1.022
_refine_ls_hydrogen_treatment constr
_refine_ls_matrix_type fullcycle
_refine_ls_number_parameters 865
_refine_ls_number_reflns 19179
_refine_ls_number_restraints 25
_refine_ls_restrained_S_all 1.021
_refine_ls_R_factor_all 0.1572
_refine_ls_R_factor_gt 0.1493
_refine_ls_shift/su_max 0.000
_refine_ls_shift/su_mean 0.000
_refine_ls_structure_factor_coef Fsqd
_refine_ls_weighting_details 'w=1/[\s^2^(Fo^2^)+(0.1100P)^2^+190.0000P] where P=(Fo^2^+2Fc^2^)/3'
_refine_ls_weighting_scheme calc
_refine_ls_wR_factor_gt 0.3413
_refine_ls_wR_factor_ref 0.3472
_reflns_Friedel_coverage 0.433
_reflns_Friedel_fraction_full 0.404
_reflns_Friedel_fraction_max 0.459
_reflns_number_gt 17383
_reflns_number_total 19179
_reflns_threshold_expression 'I > 2\s(I)'
_cod_data_source_file c8cc09911a9.cif
_cod_data_source_block O
_cod_database_code 7122981
_shelx_space_group_comment
;
The symmetry employed for this shelxl refinement is uniquely defined
by the following loop, which should always be used as a source of
symmetry information in preference to the above space-group names.
They are only intended as comments.
;
_shelxl_version_number 2014-3

loop_
_space_group_symop_operation_xyz
'x, y, z'
'-x, -y, z+1/2'
'x+1/2, -y, z'
'-x+1/2, y, z+1/2'

loop_
_atom_site_label
_atom_site_type_symbol
_atom_site_fract_x
_atom_site_fract_y
_atom_site_fract_z
_atom_site_U_iso_or_equiv
_atom_site_adp_type
_atom_site_occupancy
_atom_site_site_symmetry_order
_atom_site_calc_flag
_atom_site_refinement_flags_posn
_atom_site_refinement_flags_adp
_atom_site_refinement_flags_occupancy
_atom_site_disorder_assembly
_atom_site_disorder_group
C1 C 0.5528(3) 0.7332(7) 0.6920(5) 0.0201(3) Uani 1 1 d . . . . .
C2 C 0.5594(3) 0.7199(7) 0.7508(5) 0.0201(3) Uani 1 1 d . . . . .
C3 C 0.5800(3) 0.7641(6) 0.7811(5) 0.0201(3) Uani 1 1 d . . . . .
H3A H 0.5844 0.7511 0.8206 0.024 Uiso 1 1 calc R U . . .
C4 C 0.5952(3) 0.8300(7) 0.7532(5) 0.0201(3) Uani 1 1 d . . . . .
C5 C 0.5897(3) 0.8481(7) 0.6931(5) 0.0201(3) Uani 1 1 d . . . . .
C6 C 0.5680(3) 0.7986(6) 0.6643(6) 0.0201(3) Uani 1 1 d . . . . .
H6A H 0.5635 0.8099 0.6245 0.024 Uiso 1 1 calc R U . . .
C7 C 0.5424(3) 0.6500(7) 0.7871(5) 0.0201(3) Uani 1 1 d . . . . .
H7A H 0.5284 0.6229 0.7612 0.030 Uiso 1 1 calc R U . . .
H7B H 0.5568 0.6112 0.8017 0.030 Uiso 1 1 calc R U . . .
H7C H 0.5319 0.6737 0.8202 0.030 Uiso 1 1 calc R U . . .
C8 C 0.6183(3) 0.8802(7) 0.7875(5) 0.0201(3) Uani 1 1 d . . . . .
H8A H 0.6196 0.8607 0.8279 0.030 Uiso 1 1 calc R U . . .
H8B H 0.6375 0.8752 0.7685 0.030 Uiso 1 1 calc R U . . .
H8C H 0.6123 0.9365 0.7877 0.030 Uiso 1 1 calc R U . . .
C9 C 0.6030(3) 0.9194(7) 0.6616(6) 0.0201(3) Uani 1 1 d . . . . .
C10 C 0.6231(3) 0.9156(7) 0.6172(5) 0.0201(3) Uani 1 1 d . . . . .
C11 C 0.6350(3) 0.9882(6) 0.5928(6) 0.0201(3) Uani 1 1 d . . . . .
H11A H 0.6497 0.9844 0.5634 0.024 Uiso 1 1 calc R U . . .
C12 C 0.6254(3) 1.0675(7) 0.6115(5) 0.0201(3) Uani 1 1 d . . . . .
C13 C 0.6048(3) 1.0690(7) 0.6573(6) 0.0201(3) Uani 1 1 d . . . . .
C14 C 0.5930(3) 0.9982(7) 0.6827(6) 0.0201(3) Uani 1 1 d . . . . .
H14A H 0.5788 1.0017 0.7131 0.024 Uiso 1 1 calc R U . . .
C15 C 0.6345(3) 0.8374(7) 0.5914(5) 0.0201(3) Uani 1 1 d . . . . .
H15A H 0.6487 0.8489 0.5602 0.030 Uiso 1 1 calc R U . . .
H15B H 0.6441 0.8061 0.6222 0.030 Uiso 1 1 calc R U . . .
H15C H 0.6180 0.8069 0.5753 0.030 Uiso 1 1 calc R U . . .
C16 C 0.6385(3) 1.1414(7) 0.5826(5) 0.0201(3) Uani 1 1 d . . . . .
H16A H 0.6523 1.1250 0.5519 0.030 Uiso 1 1 calc R U . . .
H16B H 0.6228 1.1736 0.5654 0.030 Uiso 1 1 calc R U . . .
H16C H 0.6490 1.1731 0.6121 0.030 Uiso 1 1 calc R U . . .
C17 C 0.5904(3) 1.1485(7) 0.6794(5) 0.0201(3) Uani 1 1 d . . . . .
C18 C 0.5954(3) 1.1752(7) 0.7392(5) 0.0201(3) Uani 1 1 d . . . . .
C19 C 0.5787(2) 1.2474(7) 0.7542(5) 0.0201(3) Uani 1 1 d . . . . .
H19A H 0.5819 1.2699 0.7919 0.024 Uiso 1 1 calc R U . . .
C20 C 0.5587(3) 1.2854(7) 0.7179(5) 0.0201(3) Uani 1 1 d . . . . .
C21 C 0.5537(3) 1.2562(7) 0.6600(5) 0.0201(3) Uani 1 1 d . . . . .
C22 C 0.5706(3) 1.1871(7) 0.6421(5) 0.0201(3) Uani 1 1 d . . . . .
H22A H 0.5680 1.1670 0.6035 0.024 Uiso 1 1 calc R U . . .
C23 C 0.6164(3) 1.1362(7) 0.7831(5) 0.0201(3) Uani 1 1 d . . . . .
H23A H 0.6158 1.1655 0.8202 0.030 Uiso 1 1 calc R U . . .
H23B H 0.6105 1.0806 0.7897 0.030 Uiso 1 1 calc R U . . .
H23C H 0.6365 1.1375 0.7674 0.030 Uiso 1 1 calc R U . . .
C24 C 0.5400(3) 1.3648(7) 0.7374(5) 0.0201(3) Uani 1 1 d . . . . .
H24A H 0.5273 1.3815 0.7050 0.030 Uiso 1 1 calc R U . . .
H24B H 0.5279 1.3522 0.7717 0.030 Uiso 1 1 calc R U . . .
H24C H 0.5537 1.4082 0.7471 0.030 Uiso 1 1 calc R U . . .
C25 C 0.5292(2) 1.2880(7) 0.6218(5) 0.0201(3) Uani 1 1 d . . . . .
C26 C 0.5359(2) 1.3312(7) 0.5709(5) 0.0201(3) Uani 1 1 d . . . . .
C27 C 0.5119(2) 1.3549(7) 0.5348(5) 0.0201(3) Uani 1 1 d . . . . .
H27A H 0.5159 1.3871 0.5015 0.024 Uiso 1 1 calc R U . . .
C28 C 0.4823(2) 1.3327(7) 0.5461(5) 0.0201(3) Uani 1 1 d . . . . .
C29 C 0.4761(2) 1.2863(7) 0.5958(5) 0.0201(3) Uani 1 1 d . . . . .
C30 C 0.5001(2) 1.2666(6) 0.6336(5) 0.0201(3) Uani 1 1 d . . . . .
H30A H 0.4960 1.2377 0.6685 0.024 Uiso 1 1 calc R U . . .
C31 C 0.5672(2) 1.3560(7) 0.5541(5) 0.0201(3) Uani 1 1 d . . . . .
H31A H 0.5667 1.3855 0.5171 0.030 Uiso 1 1 calc R U . . .
H31B H 0.5754 1.3901 0.5849 0.030 Uiso 1 1 calc R U . . .
H31C H 0.5795 1.3082 0.5497 0.030 Uiso 1 1 calc R U . . .
C32 C 0.4581(2) 1.3491(7) 0.5011(5) 0.0201(3) Uani 1 1 d . . . . .
H32A H 0.4661 1.3821 0.4694 0.030 Uiso 1 1 calc R U . . .
H32B H 0.4510 1.2983 0.4850 0.030 Uiso 1 1 calc R U . . .
H32C H 0.4418 1.3772 0.5201 0.030 Uiso 1 1 calc R U . . .
C33 C 0.4453(3) 1.2500(7) 0.6072(5) 0.0201(3) Uani 1 1 d . . . . .
C34 C 0.4253(3) 1.2864(7) 0.6474(5) 0.0201(3) Uani 1 1 d . . . . .
C35 C 0.3987(3) 1.2497(7) 0.6588(5) 0.0201(3) Uani 1 1 d . . . . .
H35A H 0.3853 1.2751 0.6847 0.024 Uiso 1 1 calc R U . . .
C36 C 0.3904(3) 1.1734(7) 0.6325(6) 0.0201(3) Uani 1 1 d . . . . .
C37 C 0.4104(3) 1.1373(7) 0.5914(5) 0.0201(3) Uani 1 1 d . . . . .
C38 C 0.4374(3) 1.1768(7) 0.5816(5) 0.0201(3) Uani 1 1 d . . . . .
H38A H 0.4511 1.1523 0.5559 0.024 Uiso 1 1 calc R U . . .
C39 C 0.4345(3) 1.3654(7) 0.6773(5) 0.0201(3) Uani 1 1 d . . . . .
H39A H 0.4541 1.3813 0.6633 0.030 Uiso 1 1 calc R U . . .
H39B H 0.4202 1.4073 0.6678 0.030 Uiso 1 1 calc R U . . .
H39C H 0.4352 1.3577 0.7199 0.030 Uiso 1 1 calc R U . . .
C40 C 0.3616(2) 1.1345(7) 0.6469(5) 0.0201(3) Uani 1 1 d . . . . .
H40A H 0.3509 1.1673 0.6755 0.030 Uiso 1 1 calc R U . . .
H40B H 0.3498 1.1292 0.6112 0.030 Uiso 1 1 calc R U . . .
H40C H 0.3652 1.0814 0.6636 0.030 Uiso 1 1 calc R U . . .
C41 C 0.4041(3) 1.0570(7) 0.5637(6) 0.0201(3) Uani 1 1 d . . . . .
C42 C 0.3938(3) 1.0549(7) 0.5027(5) 0.0201(3) Uani 1 1 d . . . . .
C43 C 0.3905(3) 0.9793(6) 0.4773(6) 0.0201(3) Uani 1 1 d . . . . .
H43A H 0.3848 0.9764 0.4373 0.024 Uiso 1 1 calc R U . . .
C44 C 0.3955(3) 0.9047(7) 0.5089(5) 0.0201(3) Uani 1 1 d . . . . .
C45 C 0.4049(3) 0.9100(7) 0.5710(6) 0.0201(3) Uani 1 1 d . . . . .
C46 C 0.4088(3) 0.9858(6) 0.5933(6) 0.0201(3) Uani 1 1 d . . . . .
H46A H 0.4153 0.9896 0.6327 0.024 Uiso 1 1 calc R U . . .
C47 C 0.3889(3) 1.1306(6) 0.4673(5) 0.0201(3) Uani 1 1 d . . . . .
H47A H 0.3921 1.1774 0.4924 0.030 Uiso 1 1 calc R U . . .
H47B H 0.4027 1.1320 0.4343 0.030 Uiso 1 1 calc R U . . .
H47C H 0.3686 1.1314 0.4524 0.030 Uiso 1 1 calc R U . . .
C48 C 0.3926(3) 0.8214(6) 0.4786(5) 0.0201(3) Uani 1 1 d . . . . .
H48A H 0.3968 0.7792 0.5071 0.030 Uiso 1 1 calc R U . . .
H48B H 0.3725 0.8150 0.4636 0.030 Uiso 1 1 calc R U . . .
H48C H 0.4066 0.8179 0.4461 0.030 Uiso 1 1 calc R U . . .
C49 C 0.4117(3) 0.8364(7) 0.6053(5) 0.0201(3) Uani 1 1 d . . . . .
C50 C 0.3902(3) 0.8110(7) 0.6488(5) 0.0201(3) Uani 1 1 d . . . . .
C51 C 0.3977(3) 0.7406(7) 0.6834(5) 0.0201(3) Uani 1 1 d . . . . .
H51A H 0.3836 0.7213 0.7107 0.024 Uiso 1 1 calc R U . . .
C52 C 0.4252(3) 0.6988(7) 0.6783(5) 0.0201(3) Uani 1 1 d . . . . .
C53 C 0.4457(3) 0.7251(7) 0.6339(5) 0.0201(3) Uani 1 1 d . . . . .
C54 C 0.4385(3) 0.7937(7) 0.6005(5) 0.0201(3) Uani 1 1 d . . . . .
H54A H 0.4526 0.8123 0.5730 0.024 Uiso 1 1 calc R U . . .
C55 C 0.3627(2) 0.8562(7) 0.6589(5) 0.0201(3) Uani 1 1 d . . . . .
H55A H 0.3512 0.8299 0.6897 0.030 Uiso 1 1 calc R U . . .
H55B H 0.3675 0.9108 0.6711 0.030 Uiso 1 1 calc R U . . .
H55C H 0.3512 0.8578 0.6226 0.030 Uiso 1 1 calc R U . . .
C56 C 0.4309(3) 0.6275(7) 0.7180(5) 0.0201(3) Uani 1 1 d . . . . .
H56A H 0.4504 0.6054 0.7095 0.030 Uiso 1 1 calc R U . . .
H56B H 0.4300 0.6446 0.7590 0.030 Uiso 1 1 calc R U . . .
H56C H 0.4159 0.5866 0.7110 0.030 Uiso 1 1 calc R U . . .
C57 C 0.4758(3) 0.6865(7) 0.6279(5) 0.0201(3) Uani 1 1 d . . . . .
C58 C 0.4804(2) 0.6125(7) 0.5987(5) 0.0201(3) Uani 1 1 d . . . . .
C59 C 0.5092(2) 0.5795(7) 0.5999(5) 0.0201(3) Uani 1 1 d . . . . .
H59A H 0.5125 0.5306 0.5799 0.024 Uiso 1 1 calc R U . . .
C60 C 0.5328(2) 0.6145(7) 0.6289(5) 0.0201(3) Uani 1 1 d . . . . .
C61 C 0.5287(2) 0.6910(7) 0.6580(5) 0.0201(3) Uani 1 1 d . . . . .
C62 C 0.4998(2) 0.7247(7) 0.6573(5) 0.0201(3) Uani 1 1 d . . . . .
H62A H 0.4964 0.7739 0.6770 0.024 Uiso 1 1 calc R U . . .
C63 C 0.4553(2) 0.5705(7) 0.5646(5) 0.0201(3) Uani 1 1 d . . . . .
H63A H 0.4626 0.5206 0.5476 0.030 Uiso 1 1 calc R U . . .
H63B H 0.4390 0.5587 0.5915 0.030 Uiso 1 1 calc R U . . .
H63C H 0.4483 0.6057 0.5333 0.030 Uiso 1 1 calc R U . . .
C64 C 0.5640(2) 0.5750(7) 0.6277(5) 0.0201(3) Uani 1 1 d . . . . .
H64A H 0.5778 0.6079 0.6503 0.030 Uiso 1 1 calc R U . . .
H64B H 0.5629 0.5215 0.6451 0.030 Uiso 1 1 calc R U . . .
H64C H 0.5709 0.5708 0.5871 0.030 Uiso 1 1 calc R U . . .
C65 C 0.5543(3) 1.0199(7) 0.5294(7) 0.0311(4) Uani 1 1 d . . . . .
C66 C 0.5227(3) 1.0500(8) 0.5312(7) 0.0311(4) Uani 1 1 d . . . . .
C67 C 0.5037(3) 0.9786(7) 0.5297(7) 0.0311(4) Uani 1 1 d . . . . .
C68 C 0.5217(3) 0.9065(7) 0.5279(7) 0.0311(4) Uani 1 1 d . . . . .
C69 C 0.5529(3) 0.9309(7) 0.5284(7) 0.0311(4) Uani 1 1 d . . . . .
C70 C 0.5748(3) 0.8928(7) 0.4941(7) 0.0311(4) Uani 1 1 d . . . . .
C71 C 0.5754(3) 1.0615(7) 0.4975(7) 0.0311(4) Uani 1 1 d . . . . .
C72 C 0.5155(3) 1.1186(7) 0.4978(7) 0.0311(4) Uani 1 1 d . . . . .
C73 C 0.4780(3) 0.9845(7) 0.4984(7) 0.0311(4) Uani 1 1 d . . . . .
C74 C 0.5132(3) 0.8377(7) 0.4916(7) 0.0311(4) Uani 1 1 d . . . . .
C75 C 0.5352(3) 0.7943(7) 0.4578(7) 0.0311(4) Uani 1 1 d . . . . .
C76 C 0.5653(3) 0.8192(7) 0.4565(7) 0.0311(4) Uani 1 1 d . . . . .
C77 C 0.5970(3) 0.9329(7) 0.4590(7) 0.0311(4) Uani 1 1 d . . . . .
C78 C 0.5974(3) 1.0206(8) 0.4609(7) 0.0311(4) Uani 1 1 d . . . . .
C79 C 0.5684(3) 1.1363(7) 0.4637(7) 0.0311(4) Uani 1 1 d . . . . .
C80 C 0.5374(3) 1.1617(7) 0.4664(7) 0.0311(4) Uani 1 1 d . . . . .
C81 C 0.4892(3) 1.1239(8) 0.4643(7) 0.0311(4) Uani 1 1 d . . . . .
C82 C 0.4686(3) 1.0557(8) 0.4633(7) 0.0311(4) Uani 1 1 d . . . . .
C83 C 0.4672(3) 0.9126(8) 0.4584(7) 0.0311(4) Uani 1 1 d . . . . .
C84 C 0.4859(3) 0.8405(7) 0.4597(7) 0.0311(4) Uani 1 1 d . . . . .
C85 C 0.4893(3) 0.7982(7) 0.4024(7) 0.0311(4) Uani 1 1 d . . . . .
C86 C 0.5214(3) 0.7716(7) 0.4019(7) 0.0311(4) Uani 1 1 d . . . . .
C87 C 0.5819(3) 0.8206(7) 0.4039(7) 0.0311(4) Uani 1 1 d . . . . .
C88 C 0.6017(3) 0.8918(7) 0.4048(7) 0.0311(4) Uani 1 1 d . . . . .
C89 C 0.6033(3) 1.0636(7) 0.4077(7) 0.0311(4) Uani 1 1 d . . . . .
C90 C 0.5850(3) 1.1357(7) 0.4113(7) 0.0311(4) Uani 1 1 d . . . . .
C91 C 0.5248(3) 1.1950(7) 0.4096(7) 0.0311(4) Uani 1 1 d . . . . .
C92 C 0.4922(3) 1.1679(7) 0.4084(7) 0.0311(4) Uani 1 1 d . . . . .
C93 C 0.4545(3) 1.0279(8) 0.4083(7) 0.0311(4) Uani 1 1 d . . . . .
C94 C 0.4536(3) 0.9391(7) 0.4056(7) 0.0311(4) Uani 1 1 d . . . . .
C95 C 0.4587(3) 0.8996(7) 0.3532(7) 0.0311(4) Uani 1 1 d . . . . .
C96 C 0.4768(3) 0.8264(7) 0.3507(7) 0.0311(4) Uani 1 1 d . . . . .
C97 C 0.5375(3) 0.7721(7) 0.3492(7) 0.0311(4) Uani 1 1 d . . . . .
C98 C 0.5685(3) 0.7977(7) 0.3475(7) 0.0311(4) Uani 1 1 d . . . . .
C99 C 0.6073(3) 0.9354(7) 0.3523(7) 0.0311(4) Uani 1 1 d . . . . .
C100 C 0.6080(3) 1.0259(8) 0.3536(7) 0.0311(4) Uani 1 1 d . . . . .
C101 C 0.5722(3) 1.1640(7) 0.3580(7) 0.0311(4) Uani 1 1 d . . . . .
C102 C 0.5406(3) 1.1940(7) 0.3604(7) 0.0311(4) Uani 1 1 d . . . . .
C103 C 0.4788(3) 1.1426(7) 0.3594(7) 0.0311(4) Uani 1 1 d . . . . .
C104 C 0.4590(3) 1.0691(7) 0.3577(7) 0.0311(4) Uani 1 1 d . . . . .
C105 C 0.4645(3) 1.0320(8) 0.3017(7) 0.0311(4) Uani 1 1 d . . . . .
C106 C 0.4640(3) 0.9428(8) 0.2997(7) 0.0311(4) Uani 1 1 d . . . . .
C107 C 0.4941(3) 0.8317(7) 0.2950(7) 0.0311(4) Uani 1 1 d . . . . .
C108 C 0.5234(3) 0.8016(8) 0.2934(7) 0.0311(4) Uani 1 1 d . . . . .
C109 C 0.5738(3) 0.8432(7) 0.2954(7) 0.0311(4) Uani 1 1 d . . . . .
C110 C 0.5938(3) 0.9125(8) 0.2981(7) 0.0311(4) Uani 1 1 d . . . . .
C111 C 0.5943(3) 1.0545(7) 0.3006(7) 0.0311(4) Uani 1 1 d . . . . .
C112 C 0.5764(3) 1.1222(7) 0.3003(7) 0.0311(4) Uani 1 1 d . . . . .
C113 C 0.5273(3) 1.1707(8) 0.3026(7) 0.0311(4) Uani 1 1 d . . . . .
C114 C 0.4963(3) 1.1434(7) 0.3006(7) 0.0311(4) Uani 1 1 d . . . . .
C115 C 0.4871(3) 1.0728(8) 0.2647(7) 0.0311(4) Uani 1 1 d . . . . .
C116 C 0.4859(3) 0.9052(7) 0.2622(7) 0.0311(4) Uani 1 1 d . . . . .
C117 C 0.5454(3) 0.8481(7) 0.2600(7) 0.0311(4) Uani 1 1 d . . . . .
C118 C 0.5845(3) 0.9797(7) 0.2628(7) 0.0311(4) Uani 1 1 d . . . . .
C119 C 0.5483(3) 1.1248(7) 0.2670(7) 0.0311(4) Uani 1 1 d . . . . .
C120 C 0.5399(3) 1.0646(8) 0.2340(7) 0.0311(4) Uani 1 1 d . . . . .
C121 C 0.5072(3) 1.0370(8) 0.2327(7) 0.0311(4) Uani 1 1 d . . . . .
C122 C 0.5066(3) 0.9496(8) 0.2300(7) 0.0311(4) Uani 1 1 d . . . . .
C123 C 0.5385(3) 0.9175(8) 0.2286(7) 0.0311(4) Uani 1 1 d . . . . .
C124 C 0.5595(3) 0.9886(7) 0.2332(7) 0.0311(4) Uani 1 1 d . . . . .
C33A C 0.7746(3) 0.7972(10) 0.3819(7) 0.031 Uani 0.5 1 d DG . P A 2
C34A C 0.7795(2) 0.8404(10) 0.4345(7) 0.031 Uani 0.5 1 d DG . P A 2
C35A C 0.7556(3) 0.8577(10) 0.4725(6) 0.031 Uani 0.5 1 d DG . P A 2
H13H H 0.7589 0.8866 0.5077 0.037 Uiso 0.5 1 calc R U P A 2
C36A C 0.7268(2) 0.8318(10) 0.4578(7) 0.031 Uani 0.5 1 d DG . P A 2
C37A C 0.7219(2) 0.7886(10) 0.4052(7) 0.031 Uani 0.5 1 d DG . P A 2
C38A C 0.7458(3) 0.7713(10) 0.3673(6) 0.031 Uani 0.5 1 d G . P A 2
H13I H 0.7426 0.7424 0.3321 0.037 Uiso 0.5 1 calc R U P A 2
C39A C 0.8120(3) 0.8612(14) 0.4543(11) 0.031 Uani 0.5 1 d D . P A 2
H13J H 0.8114 0.8909 0.4913 0.046 Uiso 0.5 1 calc R U P A 2
H13K H 0.8231 0.8116 0.4598 0.046 Uiso 0.5 1 calc R U P A 2
H13L H 0.8215 0.8938 0.4241 0.046 Uiso 0.5 1 calc R U P A 2
C40A C 0.7004(4) 0.8516(14) 0.5008(10) 0.031 Uani 0.5 1 d D . P A 2
H14B H 0.7079 0.8815 0.5346 0.046 Uiso 0.5 1 calc R U P A 2
H14C H 0.6857 0.8838 0.4802 0.046 Uiso 0.5 1 calc R U P A 2
H14D H 0.6914 0.8017 0.5143 0.046 Uiso 0.5 1 calc R U P A 2
C65A C 0.7310(3) 0.1926(8) 0.3725(8) 0.031 Uani 0.5 1 d DG . P B 2
C66A C 0.7365(2) 0.1170(8) 0.3984(8) 0.031 Uani 0.5 1 d DG . P B 2
C67A C 0.7653(3) 0.0842(7) 0.3975(8) 0.031 Uani 0.5 1 d DG . P B 2
H67A H 0.7689 0.0336 0.4149 0.037 Uiso 0.5 1 calc R U P B 2
C68A C 0.7886(2) 0.1271(8) 0.3707(9) 0.031 Uani 0.5 1 d DG . P B 2
C69A C 0.7832(3) 0.2027(8) 0.3448(8) 0.031 Uani 0.5 1 d DG . P B 2
C70A C 0.7544(3) 0.2355(8) 0.3457(8) 0.031 Uani 0.5 1 d G . P B 2
H70A H 0.7507 0.2861 0.3284 0.037 Uiso 0.5 1 calc R U P B 2
C71A C 0.7114(4) 0.0724(13) 0.4333(11) 0.031 Uani 0.5 1 d D . P B 2
H71A H 0.7189 0.0214 0.4481 0.046 Uiso 0.5 1 calc R U P B 2
H71B H 0.7050 0.1057 0.4663 0.046 Uiso 0.5 1 calc R U P B 2
H71C H 0.6946 0.0625 0.4072 0.046 Uiso 0.5 1 calc R U P B 2
C72A C 0.8204(3) 0.0885(13) 0.3683(13) 0.031 Uani 0.5 1 d D . P B 2
H72A H 0.8201 0.0366 0.3883 0.046 Uiso 0.5 1 calc R U P B 2
H72B H 0.8262 0.0810 0.3274 0.046 Uiso 0.5 1 calc R U P B 2
H72C H 0.8345 0.1239 0.3878 0.046 Uiso 0.5 1 calc R U P B 2
C125 C 0.8371(3) 0.6632(8) 0.3169(7) 0.0324(5) Uani 1 1 d . . . . .
C126 C 0.8415(3) 0.6879(7) 0.2587(7) 0.0324(5) Uani 1 1 d . . . . .
C127 C 0.8264(3) 0.7529(7) 0.2332(7) 0.0324(5) Uani 1 1 d . . . . .
H12A H 0.8306 0.7690 0.1942 0.039 Uiso 1 1 calc R U . . .
C128 C 0.8043(3) 0.7948(8) 0.2670(7) 0.0324(5) Uani 1 1 d . . . . .
C129 C 0.7990(3) 0.7699(8) 0.3285(7) 0.0324(5) Uani 1 1 d . . . . .
C130 C 0.8161(2) 0.7037(7) 0.3522(7) 0.0324(5) Uani 1 1 d . . . . .
H13A H 0.8132 0.6875 0.3916 0.039 Uiso 1 1 calc R U . . .
C131 C 0.8634(3) 0.6460(8) 0.2167(7) 0.0324(5) Uani 1 1 d . . . . .
H13B H 0.8630 0.6727 0.1785 0.049 Uiso 1 1 calc R U . . .
H13C H 0.8833 0.6488 0.2331 0.049 Uiso 1 1 calc R U . . .
H13D H 0.8576 0.5899 0.2119 0.049 Uiso 1 1 calc R U . . .
C132 C 0.7895(3) 0.8643(7) 0.2412(7) 0.0324(5) Uani 1 1 d . . . . .
H13E H 0.7753 0.8860 0.2693 0.049 Uiso 1 1 calc R U . . .
H13F H 0.8042 0.9053 0.2316 0.049 Uiso 1 1 calc R U . . .
H13G H 0.7792 0.8480 0.2054 0.049 Uiso 1 1 calc R U . . .
C133 C 0.7735(3) 0.8115(8) 0.3484(9) 0.0324(5) Uani 0.5 1 d DG . P A 1
C134 C 0.7761(2) 0.8874(8) 0.3757(9) 0.0324(5) Uani 0.5 1 d DG . P A 1
C135 C 0.7512(3) 0.9233(7) 0.4024(9) 0.0324(5) Uani 0.5 1 d DG . P A 1
H35B H 0.7530 0.9741 0.4207 0.039 Uiso 0.5 1 calc R U P A 1
C136 C 0.7237(2) 0.8835(8) 0.4019(9) 0.0324(5) Uani 0.5 1 d DG . P A 1
C137 C 0.7210(2) 0.8077(8) 0.3745(9) 0.0324(5) Uani 0.5 1 d DG . P A 1
C138 C 0.7459(3) 0.7717(8) 0.3478(9) 0.0324(5) Uani 0.5 1 d G . P A 1
H38B H 0.7441 0.7210 0.3295 0.039 Uiso 0.5 1 calc R U P A 1
C139 C 0.8061(3) 0.9355(13) 0.3731(14) 0.0324(5) Uani 0.5 1 d D . P A 1
H39D H 0.8211 0.9031 0.3535 0.049 Uiso 0.5 1 calc R U P A 1
H39E H 0.8031 0.9853 0.3513 0.049 Uiso 0.5 1 calc R U P A 1
H39F H 0.8126 0.9481 0.4130 0.049 Uiso 0.5 1 calc R U P A 1
C140 C 0.6961(4) 0.9215(13) 0.4332(13) 0.0324(5) Uani 0.5 1 d D . P A 1
H40D H 0.7015 0.9735 0.4497 0.049 Uiso 0.5 1 calc R U P A 1
H40E H 0.6802 0.9287 0.4046 0.049 Uiso 0.5 1 calc R U P A 1
H40F H 0.6894 0.8860 0.4646 0.049 Uiso 0.5 1 calc R U P A 1
C141 C 0.6916(3) 0.7602(8) 0.3761(7) 0.0324(5) Uani 1 1 d . . . . .
C142 C 0.6727(3) 0.7867(8) 0.3362(7) 0.0324(5) Uani 1 1 d . . . . .
C143 C 0.6464(3) 0.7400(7) 0.3214(7) 0.0324(5) Uani 1 1 d . . . . .
H14E H 0.6341 0.7565 0.2900 0.039 Uiso 1 1 calc R U . . .
C144 C 0.6392(3) 0.6699(7) 0.3541(7) 0.0324(5) Uani 1 1 d . . . . .
C145 C 0.6578(3) 0.6449(7) 0.3985(7) 0.0324(5) Uani 1 1 d . . . . .
C146 C 0.6842(3) 0.6902(7) 0.4129(7) 0.0324(5) Uani 1 1 d . . . . .
H14F H 0.6964 0.6753 0.4449 0.039 Uiso 1 1 calc R U . . .
C147 C 0.6792(3) 0.8616(7) 0.2977(7) 0.0324(5) Uani 1 1 d . . . . .
H14G H 0.6626 0.8711 0.2713 0.049 Uiso 1 1 calc R U . . .
H14H H 0.6820 0.9082 0.3231 0.049 Uiso 1 1 calc R U . . .
H14I H 0.6971 0.8524 0.2747 0.049 Uiso 1 1 calc R U . . .
C148 C 0.6102(3) 0.6230(8) 0.3357(7) 0.0324(5) Uani 1 1 d . . . . .
H14J H 0.6005 0.6512 0.3035 0.049 Uiso 1 1 calc R U . . .
H14K H 0.6155 0.5688 0.3231 0.049 Uiso 1 1 calc R U . . .
H14L H 0.5969 0.6199 0.3693 0.049 Uiso 1 1 calc R U . . .
C149 C 0.6531(3) 0.5681(8) 0.4347(7) 0.0324(5) Uani 1 1 d . . . . .
C150 C 0.6423(3) 0.5688(8) 0.4919(7) 0.0324(5) Uani 1 1 d . . . . .
C151 C 0.6394(3) 0.4895(7) 0.5205(8) 0.0324(5) Uani 1 1 d . . . . .
H15D H 0.6315 0.4879 0.5590 0.039 Uiso 1 1 calc R U . . .
C152 C 0.6473(3) 0.4197(7) 0.4956(7) 0.0324(5) Uani 1 1 d . . . . .
C153 C 0.6565(3) 0.4194(8) 0.4385(7) 0.0324(5) Uani 1 1 d . . . . .
C154 C 0.6593(3) 0.4931(7) 0.4066(8) 0.0324(5) Uani 1 1 d . . . . .
H15E H 0.6652 0.4922 0.3668 0.039 Uiso 1 1 calc R U . . .
C155 C 0.6338(3) 0.6506(7) 0.5209(7) 0.0324(5) Uani 1 1 d . . . . .
H15F H 0.6267 0.6412 0.5608 0.049 Uiso 1 1 calc R U . . .
H15G H 0.6511 0.6854 0.5221 0.049 Uiso 1 1 calc R U . . .
H15H H 0.6183 0.6763 0.4977 0.049 Uiso 1 1 calc R U . . .
C156 C 0.6451(3) 0.3410(7) 0.5310(7) 0.0324(5) Uani 1 1 d . . . . .
H15I H 0.6516 0.2963 0.5065 0.049 Uiso 1 1 calc R U . . .
H15J H 0.6576 0.3446 0.5658 0.049 Uiso 1 1 calc R U . . .
H15K H 0.6246 0.3323 0.5430 0.049 Uiso 1 1 calc R U . . .
C157 C 0.6638(3) 0.3429(7) 0.4046(7) 0.0324(5) Uani 1 1 d . . . . .
C158 C 0.6423(3) 0.3047(8) 0.3667(7) 0.0324(5) Uani 1 1 d . . . . .
C159 C 0.6495(3) 0.2349(7) 0.3383(7) 0.0324(5) Uani 1 1 d . . . . .
H15L H 0.6348 0.2101 0.3149 0.039 Uiso 1 1 calc R U . . .
C160 C 0.6768(3) 0.1987(7) 0.3420(7) 0.0324(5) Uani 1 1 d . . . . .
C161 C 0.6987(3) 0.2380(8) 0.3787(7) 0.0324(5) Uani 1 1 d . . . . .
C162 C 0.6923(3) 0.3106(7) 0.4083(7) 0.0324(5) Uani 1 1 d . . . . .
H16D H 0.7071 0.3371 0.4303 0.039 Uiso 1 1 calc R U . . .
C163 C 0.6104(2) 0.3412(7) 0.3623(7) 0.0324(5) Uani 1 1 d . . . . .
H16E H 0.6095 0.3907 0.3851 0.049 Uiso 1 1 calc R U . . .
H16F H 0.6058 0.3528 0.3212 0.049 Uiso 1 1 calc R U . . .
H16G H 0.5961 0.3028 0.3778 0.049 Uiso 1 1 calc R U . . .
C164 C 0.6841(3) 0.1197(7) 0.3072(7) 0.0324(5) Uani 1 1 d . . . . .
H16H H 0.7044 0.1035 0.3155 0.049 Uiso 1 1 calc R U . . .
H16I H 0.6706 0.0771 0.3195 0.049 Uiso 1 1 calc R U . . .
H16J H 0.6819 0.1293 0.2651 0.049 Uiso 1 1 calc R U . . .
C165 C 0.7307(2) 0.2146(10) 0.3972(7) 0.0324(5) Uani 0.5 1 d DG . P B 1
C166 C 0.7376(2) 0.1709(10) 0.4487(7) 0.0324(5) Uani 0.5 1 d DG . P B 1
C167 C 0.7672(3) 0.1501(10) 0.4609(6) 0.0324(5) Uani 0.5 1 d DG . P B 1
H16K H 0.7719 0.1208 0.4954 0.039 Uiso 0.5 1 calc R U P B 1
C168 C 0.7900(2) 0.1728(10) 0.4217(7) 0.0324(5) Uani 0.5 1 d DG . P B 1
C169 C 0.7831(3) 0.2165(10) 0.3702(7) 0.0324(5) Uani 0.5 1 d DG . P B 1
C170 C 0.7534(3) 0.2374(10) 0.3579(6) 0.0324(5) Uani 0.5 1 d G . P B 1
H17A H 0.7488 0.2666 0.3235 0.039 Uiso 0.5 1 calc R U P B 1
C171 C 0.7129(4) 0.1486(14) 0.4945(10) 0.0324(5) Uani 0.5 1 d D . P B 1
H17B H 0.6938 0.1668 0.4799 0.049 Uiso 0.5 1 calc R U P B 1
H17C H 0.7125 0.0905 0.4999 0.049 Uiso 0.5 1 calc R U P B 1
H17D H 0.7172 0.1746 0.5320 0.049 Uiso 0.5 1 calc R U P B 1
C172 C 0.8230(3) 0.1522(14) 0.4365(12) 0.0324(5) Uani 0.5 1 d D . P B 1
H17E H 0.8238 0.1220 0.4733 0.049 Uiso 0.5 1 calc R U P B 1
H17F H 0.8314 0.1199 0.4048 0.049 Uiso 0.5 1 calc R U P B 1
H17G H 0.8343 0.2017 0.4406 0.049 Uiso 0.5 1 calc R U P B 1
C173 C 0.8066(3) 0.2509(8) 0.3205(7) 0.0324(5) Uani 1 1 d . . . . .
C174 C 0.8123(3) 0.2254(8) 0.2635(7) 0.0324(5) Uani 1 1 d . . . . .
C175 C 0.8334(3) 0.2753(7) 0.2286(7) 0.0324(5) Uani 1 1 d . . . . .
H17H H 0.8370 0.2612 0.1890 0.039 Uiso 1 1 calc R U . . .
C176 C 0.8476(3) 0.3408(8) 0.2518(7) 0.0324(5) Uani 1 1 d . . . . .
C177 C 0.8426(3) 0.3636(8) 0.3115(7) 0.0324(5) Uani 1 1 d . . . . .
C178 C 0.8218(3) 0.3169(7) 0.3441(7) 0.0324(5) Uani 1 1 d . . . . .
H17I H 0.8180 0.3312 0.3837 0.039 Uiso 1 1 calc R U . . .
C179 C 0.7975(2) 0.1543(7) 0.2339(7) 0.0324(5) Uani 1 1 d . . . . .
H17J H 0.8052 0.1484 0.1940 0.049 Uiso 1 1 calc R U . . .
H17K H 0.8016 0.1056 0.2563 0.049 Uiso 1 1 calc R U . . .
H17L H 0.7762 0.1632 0.2323 0.049 Uiso 1 1 calc R U . . .
C180 C 0.8689(3) 0.3924(8) 0.2119(7) 0.0324(5) Uani 1 1 d . . . . .
H18A H 0.8771 0.4364 0.2350 0.049 Uiso 1 1 calc R U . . .
H18B H 0.8849 0.3586 0.1973 0.049 Uiso 1 1 calc R U . . .
H18C H 0.8577 0.4142 0.1788 0.049 Uiso 1 1 calc R U . . .
C181 C 0.8545(3) 0.4395(8) 0.3366(7) 0.0324(5) Uani 1 1 d . . . . .
C182 C 0.8769(3) 0.4417(8) 0.3841(7) 0.0324(5) Uani 1 1 d . . . . .
C183 C 0.8848(3) 0.5149(7) 0.4057(8) 0.0324(5) Uani 1 1 d . . . . .
H18D H 0.8989 0.5152 0.4363 0.039 Uiso 1 1 calc R U . . .
C184 C 0.8741(3) 0.5895(8) 0.3874(7) 0.0324(5) Uani 1 1 d . . . . .
C185 C 0.8516(3) 0.5889(8) 0.3405(7) 0.0324(5) Uani 1 1 d . . . . .
C186 C 0.8442(3) 0.5129(7) 0.3183(8) 0.0324(5) Uani 1 1 d . . . . .
H18E H 0.8304 0.5122 0.2869 0.039 Uiso 1 1 calc R U . . .
C187 C 0.8898(3) 0.3641(7) 0.4083(7) 0.0324(5) Uani 1 1 d . . . . .
H18F H 0.8814 0.3186 0.3870 0.049 Uiso 1 1 calc R U . . .
H18G H 0.9112 0.3645 0.4033 0.049 Uiso 1 1 calc R U . . .
H18H H 0.8850 0.3596 0.4500 0.049 Uiso 1 1 calc R U . . .
C188 C 0.8830(3) 0.6695(7) 0.4170(7) 0.0324(5) Uani 1 1 d . . . . .
H18I H 0.8730 0.7139 0.3973 0.049 Uiso 1 1 calc R U . . .
H18J H 0.8771 0.6683 0.4584 0.049 Uiso 1 1 calc R U . . .
H18K H 0.9043 0.6767 0.4142 0.049 Uiso 1 1 calc R U . . .
C189 C 0.8040(4) 0.5330(15) 0.4720(10) 0.0704(8) Uani 1 1 d . . . . .
C190 C 0.7732(4) 0.5628(15) 0.4698(9) 0.0704(8) Uani 1 1 d . . . . .
C191 C 0.7536(4) 0.4918(14) 0.4729(10) 0.0704(8) Uani 1 1 d . . . . .
C192 C 0.7715(4) 0.4201(15) 0.4753(9) 0.0704(8) Uani 1 1 d . . . . .
C193 C 0.8032(4) 0.4482(15) 0.4744(9) 0.0704(8) Uani 1 1 d . . . . .
C194 C 0.8241(4) 0.4064(14) 0.5073(9) 0.0704(8) Uani 1 1 d . . . . .
C195 C 0.8260(4) 0.5793(15) 0.5023(9) 0.0704(8) Uani 1 1 d . . . . .
C196 C 0.7652(4) 0.6296(15) 0.4975(9) 0.0704(8) Uani 1 1 d . . . . .
C197 C 0.7262(4) 0.4982(14) 0.5048(10) 0.0704(8) Uani 1 1 d . . . . .
C198 C 0.7643(4) 0.3578(15) 0.5091(9) 0.0704(8) Uani 1 1 d . . . . .
C199 C 0.7861(4) 0.3110(15) 0.5447(9) 0.0704(8) Uani 1 1 d . . . . .
C200 C 0.8151(4) 0.3414(14) 0.5404(9) 0.0704(8) Uani 1 1 d . . . . .
C201 C 0.8475(4) 0.4532(15) 0.5409(9) 0.0704(8) Uani 1 1 d . . . . .
C202 C 0.8480(4) 0.5335(15) 0.5387(10) 0.0704(8) Uani 1 1 d . . . . .
C203 C 0.8167(4) 0.6513(15) 0.5312(9) 0.0704(8) Uani 1 1 d . . . . .
C204 C 0.7865(4) 0.6783(14) 0.5303(9) 0.0704(8) Uani 1 1 d . . . . .
C205 C 0.7337(4) 0.6307(15) 0.5346(9) 0.0704(8) Uani 1 1 d . . . . .
C206 C 0.7187(4) 0.5655(15) 0.5354(10) 0.0704(8) Uani 1 1 d . . . . .
C207 C 0.7185(4) 0.4293(15) 0.5384(10) 0.0704(8) Uani 1 1 d . . . . .
C208 C 0.7337(4) 0.3655(15) 0.5443(9) 0.0704(8) Uani 1 1 d . . . . .
C209 C 0.7418(4) 0.3174(15) 0.5994(10) 0.0704(8) Uani 1 1 d . . . . .
C210 C 0.7724(4) 0.2907(15) 0.6014(9) 0.0704(8) Uani 1 1 d . . . . .
C211 C 0.8330(4) 0.3389(14) 0.5989(9) 0.0704(8) Uani 1 1 d . . . . .
C212 C 0.8523(4) 0.4086(15) 0.5976(9) 0.0704(8) Uani 1 1 d . . . . .
C213 C 0.8529(4) 0.5850(15) 0.5922(9) 0.0704(8) Uani 1 1 d . . . . .
C214 C 0.8339(4) 0.6586(15) 0.5907(9) 0.0704(8) Uani 1 1 d . . . . .
C215 C 0.7730(4) 0.7114(15) 0.5831(9) 0.0704(8) Uani 1 1 d . . . . .
C216 C 0.7422(4) 0.6830(15) 0.5839(9) 0.0704(8) Uani 1 1 d . . . . .
C217 C 0.7054(4) 0.5453(15) 0.5911(10) 0.0704(8) Uani 1 1 d . . . . .
C218 C 0.7049(4) 0.4569(15) 0.5948(10) 0.0704(8) Uani 1 1 d . . . . .
C219 C 0.7093(4) 0.4196(15) 0.6496(9) 0.0704(8) Uani 1 1 d . . . . .
C220 C 0.7284(4) 0.3471(15) 0.6512(9) 0.0704(8) Uani 1 1 d . . . . .
C221 C 0.7880(4) 0.2921(15) 0.6562(9) 0.0704(8) Uani 1 1 d . . . . .
C222 C 0.8191(4) 0.3189(15) 0.6533(9) 0.0704(8) Uani 1 1 d . . . . .
C223 C 0.8569(4) 0.4551(15) 0.6492(10) 0.0704(8) Uani 1 1 d . . . . .
C224 C 0.8574(4) 0.5413(15) 0.6468(10) 0.0704(8) Uani 1 1 d . . . . .
C225 C 0.8193(4) 0.6867(15) 0.6409(9) 0.0704(8) Uani 1 1 d . . . . .
C226 C 0.7879(4) 0.7182(15) 0.6433(9) 0.0704(8) Uani 1 1 d . . . . .
C227 C 0.7295(4) 0.6643(15) 0.6422(9) 0.0704(8) Uani 1 1 d . . . . .
C228 C 0.7104(4) 0.5946(15) 0.6447(9) 0.0704(8) Uani 1 1 d . . . . .
C229 C 0.7140(4) 0.5497(15) 0.6994(9) 0.0704(8) Uani 1 1 d . . . . .
C230 C 0.7137(4) 0.4689(16) 0.7014(10) 0.0704(8) Uani 1 1 d . . . . .
C231 C 0.7449(4) 0.3495(15) 0.7043(9) 0.0704(8) Uani 1 1 d . . . . .
C232 C 0.7729(4) 0.3240(15) 0.7077(9) 0.0704(8) Uani 1 1 d . . . . .
C233 C 0.8240(4) 0.3641(15) 0.7055(9) 0.0704(8) Uani 1 1 d . . . . .
C234 C 0.8427(4) 0.4283(15) 0.7049(9) 0.0704(8) Uani 1 1 d . . . . .
C235 C 0.8434(4) 0.5771(15) 0.7011(9) 0.0704(8) Uani 1 1 d . . . . .
C236 C 0.8259(4) 0.6456(15) 0.6958(9) 0.0704(8) Uani 1 1 d . . . . .
C237 C 0.7746(4) 0.6916(15) 0.6949(9) 0.0704(8) Uani 1 1 d . . . . .
C238 C 0.7464(4) 0.6635(14) 0.6966(9) 0.0704(8) Uani 1 1 d . . . . .
C239 C 0.7377(4) 0.5971(15) 0.7337(9) 0.0704(8) Uani 1 1 d . . . . .
C240 C 0.7363(4) 0.4217(15) 0.7368(10) 0.0704(8) Uani 1 1 d . . . . .
C241 C 0.7969(4) 0.3667(15) 0.7384(9) 0.0704(8) Uani 1 1 d . . . . .
C242 C 0.8340(4) 0.5061(15) 0.7361(10) 0.0704(8) Uani 1 1 d . . . . .
C243 C 0.7972(4) 0.6531(15) 0.7311(9) 0.0704(8) Uani 1 1 d . . . . .
C244 C 0.7901(4) 0.5814(15) 0.7647(9) 0.0704(8) Uani 1 1 d . . . . .
C245 C 0.7583(4) 0.5552(15) 0.7662(9) 0.0704(8) Uani 1 1 d . . . . .
C246 C 0.7580(4) 0.4690(15) 0.7679(10) 0.0704(8) Uani 1 1 d . . . . .
C247 C 0.7894(4) 0.4419(15) 0.7690(9) 0.0704(8) Uani 1 1 d . . . . .
C248 C 0.8068(4) 0.5088(14) 0.7676(10) 0.0704(8) Uani 1 1 d . . . . .

loop_
_atom_site_aniso_label
_atom_site_aniso_U_11
_atom_site_aniso_U_22
_atom_site_aniso_U_33
_atom_site_aniso_U_23
_atom_site_aniso_U_13
_atom_site_aniso_U_12
C1 0.0273(7) 0.0206(6) 0.0126(6) -0.0029(6) 0.0072(6) -0.0004(5)
C2 0.0273(7) 0.0206(6) 0.0126(6) -0.0029(6) 0.0072(6) -0.0004(5)
C3 0.0273(7) 0.0206(6) 0.0126(6) -0.0029(6) 0.0072(6) -0.0004(5)
C4 0.0273(7) 0.0206(6) 0.0126(6) -0.0029(6) 0.0072(6) -0.0004(5)
C5 0.0273(7) 0.0206(6) 0.0126(6) -0.0029(6) 0.0072(6) -0.0004(5)
C6 0.0273(7) 0.0206(6) 0.0126(6) -0.0029(6) 0.0072(6) -0.0004(5)
C7 0.0273(7) 0.0206(6) 0.0126(6) -0.0029(6) 0.0072(6) -0.0004(5)
C8 0.0273(7) 0.0206(6) 0.0126(6) -0.0029(6) 0.0072(6) -0.0004(5)
C9 0.0273(7) 0.0206(6) 0.0126(6) -0.0029(6) 0.0072(6) -0.0004(5)
C10 0.0273(7) 0.0206(6) 0.0126(6) -0.0029(6) 0.0072(6) -0.0004(5)
C11 0.0273(7) 0.0206(6) 0.0126(6) -0.0029(6) 0.0072(6) -0.0004(5)
C12 0.0273(7) 0.0206(6) 0.0126(6) -0.0029(6) 0.0072(6) -0.0004(5)
C13 0.0273(7) 0.0206(6) 0.0126(6) -0.0029(6) 0.0072(6) -0.0004(5)
C14 0.0273(7) 0.0206(6) 0.0126(6) -0.0029(6) 0.0072(6) -0.0004(5)
C15 0.0273(7) 0.0206(6) 0.0126(6) -0.0029(6) 0.0072(6) -0.0004(5)
C16 0.0273(7) 0.0206(6) 0.0126(6) -0.0029(6) 0.0072(6) -0.0004(5)
C17 0.0273(7) 0.0206(6) 0.0126(6) -0.0029(6) 0.0072(6) -0.0004(5)
C18 0.0273(7) 0.0206(6) 0.0126(6) -0.0029(6) 0.0072(6) -0.0004(5)
C19 0.0273(7) 0.0206(6) 0.0126(6) -0.0029(6) 0.0072(6) -0.0004(5)
C20 0.0273(7) 0.0206(6) 0.0126(6) -0.0029(6) 0.0072(6) -0.0004(5)
C21 0.0273(7) 0.0206(6) 0.0126(6) -0.0029(6) 0.0072(6) -0.0004(5)
C22 0.0273(7) 0.0206(6) 0.0126(6) -0.0029(6) 0.0072(6) -0.0004(5)
C23 0.0273(7) 0.0206(6) 0.0126(6) -0.0029(6) 0.0072(6) -0.0004(5)
C24 0.0273(7) 0.0206(6) 0.0126(6) -0.0029(6) 0.0072(6) -0.0004(5)
C25 0.0273(7) 0.0206(6) 0.0126(6) -0.0029(6) 0.0072(6) -0.0004(5)
C26 0.0273(7) 0.0206(6) 0.0126(6) -0.0029(6) 0.0072(6) -0.0004(5)
C27 0.0273(7) 0.0206(6) 0.0126(6) -0.0029(6) 0.0072(6) -0.0004(5)
C28 0.0273(7) 0.0206(6) 0.0126(6) -0.0029(6) 0.0072(6) -0.0004(5)
C29 0.0273(7) 0.0206(6) 0.0126(6) -0.0029(6) 0.0072(6) -0.0004(5)
C30 0.0273(7) 0.0206(6) 0.0126(6) -0.0029(6) 0.0072(6) -0.0004(5)
C31 0.0273(7) 0.0206(6) 0.0126(6) -0.0029(6) 0.0072(6) -0.0004(5)
C32 0.0273(7) 0.0206(6) 0.0126(6) -0.0029(6) 0.0072(6) -0.0004(5)
C33 0.0273(7) 0.0206(6) 0.0126(6) -0.0029(6) 0.0072(6) -0.0004(5)
C34 0.0273(7) 0.0206(6) 0.0126(6) -0.0029(6) 0.0072(6) -0.0004(5)
C35 0.0273(7) 0.0206(6) 0.0126(6) -0.0029(6) 0.0072(6) -0.0004(5)
C36 0.0273(7) 0.0206(6) 0.0126(6) -0.0029(6) 0.0072(6) -0.0004(5)
C37 0.0273(7) 0.0206(6) 0.0126(6) -0.0029(6) 0.0072(6) -0.0004(5)
C38 0.0273(7) 0.0206(6) 0.0126(6) -0.0029(6) 0.0072(6) -0.0004(5)
C39 0.0273(7) 0.0206(6) 0.0126(6) -0.0029(6) 0.0072(6) -0.0004(5)
C40 0.0273(7) 0.0206(6) 0.0126(6) -0.0029(6) 0.0072(6) -0.0004(5)
C41 0.0273(7) 0.0206(6) 0.0126(6) -0.0029(6) 0.0072(6) -0.0004(5)
C42 0.0273(7) 0.0206(6) 0.0126(6) -0.0029(6) 0.0072(6) -0.0004(5)
C43 0.0273(7) 0.0206(6) 0.0126(6) -0.0029(6) 0.0072(6) -0.0004(5)
C44 0.0273(7) 0.0206(6) 0.0126(6) -0.0029(6) 0.0072(6) -0.0004(5)
C45 0.0273(7) 0.0206(6) 0.0126(6) -0.0029(6) 0.0072(6) -0.0004(5)
C46 0.0273(7) 0.0206(6) 0.0126(6) -0.0029(6) 0.0072(6) -0.0004(5)
C47 0.0273(7) 0.0206(6) 0.0126(6) -0.0029(6) 0.0072(6) -0.0004(5)
C48 0.0273(7) 0.0206(6) 0.0126(6) -0.0029(6) 0.0072(6) -0.0004(5)
C49 0.0273(7) 0.0206(6) 0.0126(6) -0.0029(6) 0.0072(6) -0.0004(5)
C50 0.0273(7) 0.0206(6) 0.0126(6) -0.0029(6) 0.0072(6) -0.0004(5)
C51 0.0273(7) 0.0206(6) 0.0126(6) -0.0029(6) 0.0072(6) -0.0004(5)
C52 0.0273(7) 0.0206(6) 0.0126(6) -0.0029(6) 0.0072(6) -0.0004(5)
C53 0.0273(7) 0.0206(6) 0.0126(6) -0.0029(6) 0.0072(6) -0.0004(5)
C54 0.0273(7) 0.0206(6) 0.0126(6) -0.0029(6) 0.0072(6) -0.0004(5)
C55 0.0273(7) 0.0206(6) 0.0126(6) -0.0029(6) 0.0072(6) -0.0004(5)
C56 0.0273(7) 0.0206(6) 0.0126(6) -0.0029(6) 0.0072(6) -0.0004(5)
C57 0.0273(7) 0.0206(6) 0.0126(6) -0.0029(6) 0.0072(6) -0.0004(5)
C58 0.0273(7) 0.0206(6) 0.0126(6) -0.0029(6) 0.0072(6) -0.0004(5)
C59 0.0273(7) 0.0206(6) 0.0126(6) -0.0029(6) 0.0072(6) -0.0004(5)
C60 0.0273(7) 0.0206(6) 0.0126(6) -0.0029(6) 0.0072(6) -0.0004(5)
C61 0.0273(7) 0.0206(6) 0.0126(6) -0.0029(6) 0.0072(6) -0.0004(5)
C62 0.0273(7) 0.0206(6) 0.0126(6) -0.0029(6) 0.0072(6) -0.0004(5)
C63 0.0273(7) 0.0206(6) 0.0126(6) -0.0029(6) 0.0072(6) -0.0004(5)
C64 0.0273(7) 0.0206(6) 0.0126(6) -0.0029(6) 0.0072(6) -0.0004(5)
C65 0.0309(8) 0.0258(7) 0.0367(10) -0.0029(8) -0.0020(8) 0.0037(6)
C66 0.0309(8) 0.0258(7) 0.0367(10) -0.0029(8) -0.0020(8) 0.0037(6)
C67 0.0309(8) 0.0258(7) 0.0367(10) -0.0029(8) -0.0020(8) 0.0037(6)
C68 0.0309(8) 0.0258(7) 0.0367(10) -0.0029(8) -0.0020(8) 0.0037(6)
C69 0.0309(8) 0.0258(7) 0.0367(10) -0.0029(8) -0.0020(8) 0.0037(6)
C70 0.0309(8) 0.0258(7) 0.0367(10) -0.0029(8) -0.0020(8) 0.0037(6)
C71 0.0309(8) 0.0258(7) 0.0367(10) -0.0029(8) -0.0020(8) 0.0037(6)
C72 0.0309(8) 0.0258(7) 0.0367(10) -0.0029(8) -0.0020(8) 0.0037(6)
C73 0.0309(8) 0.0258(7) 0.0367(10) -0.0029(8) -0.0020(8) 0.0037(6)
C74 0.0309(8) 0.0258(7) 0.0367(10) -0.0029(8) -0.0020(8) 0.0037(6)
C75 0.0309(8) 0.0258(7) 0.0367(10) -0.0029(8) -0.0020(8) 0.0037(6)
C76 0.0309(8) 0.0258(7) 0.0367(10) -0.0029(8) -0.0020(8) 0.0037(6)
C77 0.0309(8) 0.0258(7) 0.0367(10) -0.0029(8) -0.0020(8) 0.0037(6)
C78 0.0309(8) 0.0258(7) 0.0367(10) -0.0029(8) -0.0020(8) 0.0037(6)
C79 0.0309(8) 0.0258(7) 0.0367(10) -0.0029(8) -0.0020(8) 0.0037(6)
C80 0.0309(8) 0.0258(7) 0.0367(10) -0.0029(8) -0.0020(8) 0.0037(6)
C81 0.0309(8) 0.0258(7) 0.0367(10) -0.0029(8) -0.0020(8) 0.0037(6)
C82 0.0309(8) 0.0258(7) 0.0367(10) -0.0029(8) -0.0020(8) 0.0037(6)
C83 0.0309(8) 0.0258(7) 0.0367(10) -0.0029(8) -0.0020(8) 0.0037(6)
C84 0.0309(8) 0.0258(7) 0.0367(10) -0.0029(8) -0.0020(8) 0.0037(6)
C85 0.0309(8) 0.0258(7) 0.0367(10) -0.0029(8) -0.0020(8) 0.0037(6)
C86 0.0309(8) 0.0258(7) 0.0367(10) -0.0029(8) -0.0020(8) 0.0037(6)
C87 0.0309(8) 0.0258(7) 0.0367(10) -0.0029(8) -0.0020(8) 0.0037(6)
C88 0.0309(8) 0.0258(7) 0.0367(10) -0.0029(8) -0.0020(8) 0.0037(6)
C89 0.0309(8) 0.0258(7) 0.0367(10) -0.0029(8) -0.0020(8) 0.0037(6)
C90 0.0309(8) 0.0258(7) 0.0367(10) -0.0029(8) -0.0020(8) 0.0037(6)
C91 0.0309(8) 0.0258(7) 0.0367(10) -0.0029(8) -0.0020(8) 0.0037(6)
C92 0.0309(8) 0.0258(7) 0.0367(10) -0.0029(8) -0.0020(8) 0.0037(6)
C93 0.0309(8) 0.0258(7) 0.0367(10) -0.0029(8) -0.0020(8) 0.0037(6)
C94 0.0309(8) 0.0258(7) 0.0367(10) -0.0029(8) -0.0020(8) 0.0037(6)
C95 0.0309(8) 0.0258(7) 0.0367(10) -0.0029(8) -0.0020(8) 0.0037(6)
C96 0.0309(8) 0.0258(7) 0.0367(10) -0.0029(8) -0.0020(8) 0.0037(6)
C97 0.0309(8) 0.0258(7) 0.0367(10) -0.0029(8) -0.0020(8) 0.0037(6)
C98 0.0309(8) 0.0258(7) 0.0367(10) -0.0029(8) -0.0020(8) 0.0037(6)
C99 0.0309(8) 0.0258(7) 0.0367(10) -0.0029(8) -0.0020(8) 0.0037(6)
C100 0.0309(8) 0.0258(7) 0.0367(10) -0.0029(8) -0.0020(8) 0.0037(6)
C101 0.0309(8) 0.0258(7) 0.0367(10) -0.0029(8) -0.0020(8) 0.0037(6)
C102 0.0309(8) 0.0258(7) 0.0367(10) -0.0029(8) -0.0020(8) 0.0037(6)
C103 0.0309(8) 0.0258(7) 0.0367(10) -0.0029(8) -0.0020(8) 0.0037(6)
C104 0.0309(8) 0.0258(7) 0.0367(10) -0.0029(8) -0.0020(8) 0.0037(6)
C105 0.0309(8) 0.0258(7) 0.0367(10) -0.0029(8) -0.0020(8) 0.0037(6)
C106 0.0309(8) 0.0258(7) 0.0367(10) -0.0029(8) -0.0020(8) 0.0037(6)
C107 0.0309(8) 0.0258(7) 0.0367(10) -0.0029(8) -0.0020(8) 0.0037(6)
C108 0.0309(8) 0.0258(7) 0.0367(10) -0.0029(8) -0.0020(8) 0.0037(6)
C109 0.0309(8) 0.0258(7) 0.0367(10) -0.0029(8) -0.0020(8) 0.0037(6)
C110 0.0309(8) 0.0258(7) 0.0367(10) -0.0029(8) -0.0020(8) 0.0037(6)
C111 0.0309(8) 0.0258(7) 0.0367(10) -0.0029(8) -0.0020(8) 0.0037(6)
C112 0.0309(8) 0.0258(7) 0.0367(10) -0.0029(8) -0.0020(8) 0.0037(6)
C113 0.0309(8) 0.0258(7) 0.0367(10) -0.0029(8) -0.0020(8) 0.0037(6)
C114 0.0309(8) 0.0258(7) 0.0367(10) -0.0029(8) -0.0020(8) 0.0037(6)
C115 0.0309(8) 0.0258(7) 0.0367(10) -0.0029(8) -0.0020(8) 0.0037(6)
C116 0.0309(8) 0.0258(7) 0.0367(10) -0.0029(8) -0.0020(8) 0.0037(6)
C117 0.0309(8) 0.0258(7) 0.0367(10) -0.0029(8) -0.0020(8) 0.0037(6)
C118 0.0309(8) 0.0258(7) 0.0367(10) -0.0029(8) -0.0020(8) 0.0037(6)
C119 0.0309(8) 0.0258(7) 0.0367(10) -0.0029(8) -0.0020(8) 0.0037(6)
C120 0.0309(8) 0.0258(7) 0.0367(10) -0.0029(8) -0.0020(8) 0.0037(6)
C121 0.0309(8) 0.0258(7) 0.0367(10) -0.0029(8) -0.0020(8) 0.0037(6)
C122 0.0309(8) 0.0258(7) 0.0367(10) -0.0029(8) -0.0020(8) 0.0037(6)
C123 0.0309(8) 0.0258(7) 0.0367(10) -0.0029(8) -0.0020(8) 0.0037(6)
C124 0.0309(8) 0.0258(7) 0.0367(10) -0.0029(8) -0.0020(8) 0.0037(6)
C33A 0.016 0.028 0.048 -0.002 0.006 -0.004
C34A 0.016 0.028 0.048 -0.002 0.006 -0.004
C35A 0.016 0.028 0.048 -0.002 0.006 -0.004
C36A 0.016 0.028 0.048 -0.002 0.006 -0.004
C37A 0.016 0.028 0.048 -0.002 0.006 -0.004
C38A 0.016 0.028 0.048 -0.002 0.006 -0.004
C39A 0.016 0.028 0.048 -0.002 0.006 -0.004
C40A 0.016 0.028 0.048 -0.002 0.006 -0.004
C65A 0.030 0.025 0.037 -0.003 -0.001 0.004
C66A 0.030 0.025 0.037 -0.003 -0.001 0.004
C67A 0.030 0.025 0.037 -0.003 -0.001 0.004
C68A 0.030 0.025 0.037 -0.003 -0.001 0.004
C69A 0.030 0.025 0.037 -0.003 -0.001 0.004
C70A 0.030 0.025 0.037 -0.003 -0.001 0.004
C71A 0.030 0.025 0.037 -0.003 -0.001 0.004
C72A 0.030 0.025 0.037 -0.003 -0.001 0.004
C125 0.0168(7) 0.0296(8) 0.0510(12) -0.0019(9) 0.0065(8) -0.0041(6)
C126 0.0168(7) 0.0296(8) 0.0510(12) -0.0019(9) 0.0065(8) -0.0041(6)
C127 0.0168(7) 0.0296(8) 0.0510(12) -0.0019(9) 0.0065(8) -0.0041(6)
C128 0.0168(7) 0.0296(8) 0.0510(12) -0.0019(9) 0.0065(8) -0.0041(6)
C129 0.0168(7) 0.0296(8) 0.0510(12) -0.0019(9) 0.0065(8) -0.0041(6)
C130 0.0168(7) 0.0296(8) 0.0510(12) -0.0019(9) 0.0065(8) -0.0041(6)
C131 0.0168(7) 0.0296(8) 0.0510(12) -0.0019(9) 0.0065(8) -0.0041(6)
C132 0.0168(7) 0.0296(8) 0.0510(12) -0.0019(9) 0.0065(8) -0.0041(6)
C133 0.0168(7) 0.0296(8) 0.0510(12) -0.0019(9) 0.0065(8) -0.0041(6)
C134 0.0168(7) 0.0296(8) 0.0510(12) -0.0019(9) 0.0065(8) -0.0041(6)
C135 0.0168(7) 0.0296(8) 0.0510(12) -0.0019(9) 0.0065(8) -0.0041(6)
C136 0.0168(7) 0.0296(8) 0.0510(12) -0.0019(9) 0.0065(8) -0.0041(6)
C137 0.0168(7) 0.0296(8) 0.0510(12) -0.0019(9) 0.0065(8) -0.0041(6)
C138 0.0168(7) 0.0296(8) 0.0510(12) -0.0019(9) 0.0065(8) -0.0041(6)
C139 0.0168(7) 0.0296(8) 0.0510(12) -0.0019(9) 0.0065(8) -0.0041(6)
C140 0.0168(7) 0.0296(8) 0.0510(12) -0.0019(9) 0.0065(8) -0.0041(6)
C141 0.0168(7) 0.0296(8) 0.0510(12) -0.0019(9) 0.0065(8) -0.0041(6)
C142 0.0168(7) 0.0296(8) 0.0510(12) -0.0019(9) 0.0065(8) -0.0041(6)
C143 0.0168(7) 0.0296(8) 0.0510(12) -0.0019(9) 0.0065(8) -0.0041(6)
C144 0.0168(7) 0.0296(8) 0.0510(12) -0.0019(9) 0.0065(8) -0.0041(6)
C145 0.0168(7) 0.0296(8) 0.0510(12) -0.0019(9) 0.0065(8) -0.0041(6)
C146 0.0168(7) 0.0296(8) 0.0510(12) -0.0019(9) 0.0065(8) -0.0041(6)
C147 0.0168(7) 0.0296(8) 0.0510(12) -0.0019(9) 0.0065(8) -0.0041(6)
C148 0.0168(7) 0.0296(8) 0.0510(12) -0.0019(9) 0.0065(8) -0.0041(6)
C149 0.0168(7) 0.0296(8) 0.0510(12) -0.0019(9) 0.0065(8) -0.0041(6)
C150 0.0168(7) 0.0296(8) 0.0510(12) -0.0019(9) 0.0065(8) -0.0041(6)
C151 0.0168(7) 0.0296(8) 0.0510(12) -0.0019(9) 0.0065(8) -0.0041(6)
C152 0.0168(7) 0.0296(8) 0.0510(12) -0.0019(9) 0.0065(8) -0.0041(6)
C153 0.0168(7) 0.0296(8) 0.0510(12) -0.0019(9) 0.0065(8) -0.0041(6)
C154 0.0168(7) 0.0296(8) 0.0510(12) -0.0019(9) 0.0065(8) -0.0041(6)
C155 0.0168(7) 0.0296(8) 0.0510(12) -0.0019(9) 0.0065(8) -0.0041(6)
C156 0.0168(7) 0.0296(8) 0.0510(12) -0.0019(9) 0.0065(8) -0.0041(6)
C157 0.0168(7) 0.0296(8) 0.0510(12) -0.0019(9) 0.0065(8) -0.0041(6)
C158 0.0168(7) 0.0296(8) 0.0510(12) -0.0019(9) 0.0065(8) -0.0041(6)
C159 0.0168(7) 0.0296(8) 0.0510(12) -0.0019(9) 0.0065(8) -0.0041(6)
C160 0.0168(7) 0.0296(8) 0.0510(12) -0.0019(9) 0.0065(8) -0.0041(6)
C161 0.0168(7) 0.0296(8) 0.0510(12) -0.0019(9) 0.0065(8) -0.0041(6)
C162 0.0168(7) 0.0296(8) 0.0510(12) -0.0019(9) 0.0065(8) -0.0041(6)
C163 0.0168(7) 0.0296(8) 0.0510(12) -0.0019(9) 0.0065(8) -0.0041(6)
C164 0.0168(7) 0.0296(8) 0.0510(12) -0.0019(9) 0.0065(8) -0.0041(6)
C165 0.0168(7) 0.0296(8) 0.0510(12) -0.0019(9) 0.0065(8) -0.0041(6)
C166 0.0168(7) 0.0296(8) 0.0510(12) -0.0019(9) 0.0065(8) -0.0041(6)
C167 0.0168(7) 0.0296(8) 0.0510(12) -0.0019(9) 0.0065(8) -0.0041(6)
C168 0.0168(7) 0.0296(8) 0.0510(12) -0.0019(9) 0.0065(8) -0.0041(6)
C169 0.0168(7) 0.0296(8) 0.0510(12) -0.0019(9) 0.0065(8) -0.0041(6)
C170 0.0168(7) 0.0296(8) 0.0510(12) -0.0019(9) 0.0065(8) -0.0041(6)
C171 0.0168(7) 0.0296(8) 0.0510(12) -0.0019(9) 0.0065(8) -0.0041(6)
C172 0.0168(7) 0.0296(8) 0.0510(12) -0.0019(9) 0.0065(8) -0.0041(6)
C173 0.0168(7) 0.0296(8) 0.0510(12) -0.0019(9) 0.0065(8) -0.0041(6)
C174 0.0168(7) 0.0296(8) 0.0510(12) -0.0019(9) 0.0065(8) -0.0041(6)
C175 0.0168(7) 0.0296(8) 0.0510(12) -0.0019(9) 0.0065(8) -0.0041(6)
C176 0.0168(7) 0.0296(8) 0.0510(12) -0.0019(9) 0.0065(8) -0.0041(6)
C177 0.0168(7) 0.0296(8) 0.0510(12) -0.0019(9) 0.0065(8) -0.0041(6)
C178 0.0168(7) 0.0296(8) 0.0510(12) -0.0019(9) 0.0065(8) -0.0041(6)
C179 0.0168(7) 0.0296(8) 0.0510(12) -0.0019(9) 0.0065(8) -0.0041(6)
C180 0.0168(7) 0.0296(8) 0.0510(12) -0.0019(9) 0.0065(8) -0.0041(6)
C181 0.0168(7) 0.0296(8) 0.0510(12) -0.0019(9) 0.0065(8) -0.0041(6)
C182 0.0168(7) 0.0296(8) 0.0510(12) -0.0019(9) 0.0065(8) -0.0041(6)
C183 0.0168(7) 0.0296(8) 0.0510(12) -0.0019(9) 0.0065(8) -0.0041(6)
C184 0.0168(7) 0.0296(8) 0.0510(12) -0.0019(9) 0.0065(8) -0.0041(6)
C185 0.0168(7) 0.0296(8) 0.0510(12) -0.0019(9) 0.0065(8) -0.0041(6)
C186 0.0168(7) 0.0296(8) 0.0510(12) -0.0019(9) 0.0065(8) -0.0041(6)
C187 0.0168(7) 0.0296(8) 0.0510(12) -0.0019(9) 0.0065(8) -0.0041(6)
C188 0.0168(7) 0.0296(8) 0.0510(12) -0.0019(9) 0.0065(8) -0.0041(6)
C189 0.0446(12) 0.121(2) 0.0459(14) 0.0034(15) 0.0024(11) -0.0090(13)
C190 0.0446(12) 0.121(2) 0.0459(14) 0.0034(15) 0.0024(11) -0.0090(13)
C191 0.0446(12) 0.121(2) 0.0459(14) 0.0034(15) 0.0024(11) -0.0090(13)
C192 0.0446(12) 0.121(2) 0.0459(14) 0.0034(15) 0.0024(11) -0.0090(13)
C193 0.0446(12) 0.121(2) 0.0459(14) 0.0034(15) 0.0024(11) -0.0090(13)
C194 0.0446(12) 0.121(2) 0.0459(14) 0.0034(15) 0.0024(11) -0.0090(13)
C195 0.0446(12) 0.121(2) 0.0459(14) 0.0034(15) 0.0024(11) -0.0090(13)
C196 0.0446(12) 0.121(2) 0.0459(14) 0.0034(15) 0.0024(11) -0.0090(13)
C197 0.0446(12) 0.121(2) 0.0459(14) 0.0034(15) 0.0024(11) -0.0090(13)
C198 0.0446(12) 0.121(2) 0.0459(14) 0.0034(15) 0.0024(11) -0.0090(13)
C199 0.0446(12) 0.121(2) 0.0459(14) 0.0034(15) 0.0024(11) -0.0090(13)
C200 0.0446(12) 0.121(2) 0.0459(14) 0.0034(15) 0.0024(11) -0.0090(13)
C201 0.0446(12) 0.121(2) 0.0459(14) 0.0034(15) 0.0024(11) -0.0090(13)
C202 0.0446(12) 0.121(2) 0.0459(14) 0.0034(15) 0.0024(11) -0.0090(13)
C203 0.0446(12) 0.121(2) 0.0459(14) 0.0034(15) 0.0024(11) -0.0090(13)
C204 0.0446(12) 0.121(2) 0.0459(14) 0.0034(15) 0.0024(11) -0.0090(13)
C205 0.0446(12) 0.121(2) 0.0459(14) 0.0034(15) 0.0024(11) -0.0090(13)
C206 0.0446(12) 0.121(2) 0.0459(14) 0.0034(15) 0.0024(11) -0.0090(13)
C207 0.0446(12) 0.121(2) 0.0459(14) 0.0034(15) 0.0024(11) -0.0090(13)
C208 0.0446(12) 0.121(2) 0.0459(14) 0.0034(15) 0.0024(11) -0.0090(13)
C209 0.0446(12) 0.121(2) 0.0459(14) 0.0034(15) 0.0024(11) -0.0090(13)
C210 0.0446(12) 0.121(2) 0.0459(14) 0.0034(15) 0.0024(11) -0.0090(13)
C211 0.0446(12) 0.121(2) 0.0459(14) 0.0034(15) 0.0024(11) -0.0090(13)
C212 0.0446(12) 0.121(2) 0.0459(14) 0.0034(15) 0.0024(11) -0.0090(13)
C213 0.0446(12) 0.121(2) 0.0459(14) 0.0034(15) 0.0024(11) -0.0090(13)
C214 0.0446(12) 0.121(2) 0.0459(14) 0.0034(15) 0.0024(11) -0.0090(13)
C215 0.0446(12) 0.121(2) 0.0459(14) 0.0034(15) 0.0024(11) -0.0090(13)
C216 0.0446(12) 0.121(2) 0.0459(14) 0.0034(15) 0.0024(11) -0.0090(13)
C217 0.0446(12) 0.121(2) 0.0459(14) 0.0034(15) 0.0024(11) -0.0090(13)
C218 0.0446(12) 0.121(2) 0.0459(14) 0.0034(15) 0.0024(11) -0.0090(13)
C219 0.0446(12) 0.121(2) 0.0459(14) 0.0034(15) 0.0024(11) -0.0090(13)
C220 0.0446(12) 0.121(2) 0.0459(14) 0.0034(15) 0.0024(11) -0.0090(13)
C221 0.0446(12) 0.121(2) 0.0459(14) 0.0034(15) 0.0024(11) -0.0090(13)
C222 0.0446(12) 0.121(2) 0.0459(14) 0.0034(15) 0.0024(11) -0.0090(13)
C223 0.0446(12) 0.121(2) 0.0459(14) 0.0034(15) 0.0024(11) -0.0090(13)
C224 0.0446(12) 0.121(2) 0.0459(14) 0.0034(15) 0.0024(11) -0.0090(13)
C225 0.0446(12) 0.121(2) 0.0459(14) 0.0034(15) 0.0024(11) -0.0090(13)
C226 0.0446(12) 0.121(2) 0.0459(14) 0.0034(15) 0.0024(11) -0.0090(13)
C227 0.0446(12) 0.121(2) 0.0459(14) 0.0034(15) 0.0024(11) -0.0090(13)
C228 0.0446(12) 0.121(2) 0.0459(14) 0.0034(15) 0.0024(11) -0.0090(13)
C229 0.0446(12) 0.121(2) 0.0459(14) 0.0034(15) 0.0024(11) -0.0090(13)
C230 0.0446(12) 0.121(2) 0.0459(14) 0.0034(15) 0.0024(11) -0.0090(13)
C231 0.0446(12) 0.121(2) 0.0459(14) 0.0034(15) 0.0024(11) -0.0090(13)
C232 0.0446(12) 0.121(2) 0.0459(14) 0.0034(15) 0.0024(11) -0.0090(13)
C233 0.0446(12) 0.121(2) 0.0459(14) 0.0034(15) 0.0024(11) -0.0090(13)
C234 0.0446(12) 0.121(2) 0.0459(14) 0.0034(15) 0.0024(11) -0.0090(13)
C235 0.0446(12) 0.121(2) 0.0459(14) 0.0034(15) 0.0024(11) -0.0090(13)
C236 0.0446(12) 0.121(2) 0.0459(14) 0.0034(15) 0.0024(11) -0.0090(13)
C237 0.0446(12) 0.121(2) 0.0459(14) 0.0034(15) 0.0024(11) -0.0090(13)
C238 0.0446(12) 0.121(2) 0.0459(14) 0.0034(15) 0.0024(11) -0.0090(13)
C239 0.0446(12) 0.121(2) 0.0459(14) 0.0034(15) 0.0024(11) -0.0090(13)
C240 0.0446(12) 0.121(2) 0.0459(14) 0.0034(15) 0.0024(11) -0.0090(13)
C241 0.0446(12) 0.121(2) 0.0459(14) 0.0034(15) 0.0024(11) -0.0090(13)
C242 0.0446(12) 0.121(2) 0.0459(14) 0.0034(15) 0.0024(11) -0.0090(13)
C243 0.0446(12) 0.121(2) 0.0459(14) 0.0034(15) 0.0024(11) -0.0090(13)
C244 0.0446(12) 0.121(2) 0.0459(14) 0.0034(15) 0.0024(11) -0.0090(13)
C245 0.0446(12) 0.121(2) 0.0459(14) 0.0034(15) 0.0024(11) -0.0090(13)
C246 0.0446(12) 0.121(2) 0.0459(14) 0.0034(15) 0.0024(11) -0.0090(13)
C247 0.0446(12) 0.121(2) 0.0459(14) 0.0034(15) 0.0024(11) -0.0090(13)
C248 0.0446(12) 0.121(2) 0.0459(14) 0.0034(15) 0.0024(11) -0.0090(13)

loop_
_atom_type_symbol
_atom_type_description
_atom_type_scat_dispersion_real
_atom_type_scat_dispersion_imag
_atom_type_scat_source
C C 0.0181 0.0091 'International Tables Vol C Tables 4.2.6.8 and 6.1.1.4'
H H 0.0000 0.0000 'International Tables Vol C Tables 4.2.6.8 and 6.1.1.4'
Cl Cl 0.3639 0.7018 'International Tables Vol C Tables 4.2.6.8 and 6.1.1.4'

loop_
_geom_angle_atom_site_label_1
_geom_angle_atom_site_label_2
_geom_angle_atom_site_label_3
_geom_angle
C2 C1 C6 116.2(11)
C2 C1 C61 125.0(10)
C6 C1 C61 118.3(11)
C3 C2 C1 122.8(11)
C3 C2 C7 116.9(11)
C1 C2 C7 120.3(10)
C2 C3 C4 120.8(11)
C2 C3 H3A 119.6
C4 C3 H3A 119.6
C5 C4 C3 120.1(11)
C5 C4 C8 119.1(10)
C3 C4 C8 120.8(11)
C4 C5 C6 115.8(10)
C4 C5 C9 123.5(11)
C6 C5 C9 120.4(11)
C1 C6 C5 124.2(11)
C1 C6 H6A 117.9
C5 C6 H6A 117.9
C2 C7 H7A 109.5
C2 C7 H7B 109.5
H7A C7 H7B 109.5
C2 C7 H7C 109.5
H7A C7 H7C 109.5
H7B C7 H7C 109.5
C4 C8 H8A 109.5
C4 C8 H8B 109.5
H8A C8 H8B 109.5
C4 C8 H8C 109.5
H8A C8 H8C 109.5
H8B C8 H8C 109.5
C10 C9 C14 119.3(11)
C10 C9 C5 125.5(10)
C14 C9 C5 115.2(10)
C9 C10 C11 119.8(11)
C9 C10 C15 123.5(10)
C11 C10 C15 116.7(10)
C10 C11 C12 122.8(11)
C10 C11 H11A 118.6
C12 C11 H11A 118.6
C13 C12 C11 115.8(10)
C13 C12 C16 124.7(10)
C11 C12 C16 119.6(10)
C12 C13 C14 122.6(11)
C12 C13 C17 122.2(10)
C14 C13 C17 114.8(10)
C13 C14 C9 119.7(11)
C13 C14 H14A 120.1
C9 C14 H14A 120.1
C10 C15 H15A 109.5
C10 C15 H15B 109.5
H15A C15 H15B 109.5
C10 C15 H15C 109.5
H15A C15 H15C 109.5
H15B C15 H15C 109.5
C12 C16 H16A 109.5
C12 C16 H16B 109.5
H16A C16 H16B 109.5
C12 C16 H16C 109.5
H16A C16 H16C 109.5
H16B C16 H16C 109.5
C22 C17 C18 122.1(10)
C22 C17 C13 117.7(11)
C18 C17 C13 119.8(10)
C17 C18 C19 113.0(11)
C17 C18 C23 125.5(10)
C19 C18 C23 121.4(10)
C20 C19 C18 125.3(11)
C20 C19 H19A 117.4
C18 C19 H19A 117.4
C19 C20 C21 120.1(10)
C19 C20 C24 123.4(10)
C21 C20 C24 116.5(10)
C20 C21 C22 116.8(11)
C20 C21 C25 122.1(10)
C22 C21 C25 120.6(11)
C17 C22 C21 122.6(11)
C17 C22 H22A 118.7
C21 C22 H22A 118.7
C18 C23 H23A 109.5
C18 C23 H23B 109.5
H23A C23 H23B 109.5
C18 C23 H23C 109.5
H23A C23 H23C 109.5
H23B C23 H23C 109.5
C20 C24 H24A 109.5
C20 C24 H24B 109.5
H24A C24 H24B 109.5
C20 C24 H24C 109.5
H24A C24 H24C 109.5
H24B C24 H24C 109.5
C30 C25 C26 119.8(11)
C30 C25 C21 119.8(11)
C26 C25 C21 120.0(10)
C25 C26 C27 117.1(10)
C25 C26 C31 123.3(11)
C27 C26 C31 119.5(10)
C28 C27 C26 123.3(11)
C28 C27 H27A 118.3
C26 C27 H27A 118.3
C29 C28 C27 118.7(11)
C29 C28 C32 119.9(10)
C27 C28 C32 120.9(10)
C28 C29 C30 117.7(10)
C28 C29 C33 122.2(11)
C30 C29 C33 119.9(10)
C25 C30 C29 123.1(11)
C25 C30 H30A 118.4
C29 C30 H30A 118.4
C26 C31 H31A 109.5
C26 C31 H31B 109.5
H31A C31 H31B 109.5
C26 C31 H31C 109.5
H31A C31 H31C 109.5
H31B C31 H31C 109.5
C28 C32 H32A 109.5
C28 C32 H32B 109.5
H32A C32 H32B 109.5
C28 C32 H32C 109.5
H32A C32 H32C 109.5
H32B C32 H32C 109.5
C38 C33 C34 118.6(10)
C38 C33 C29 120.3(10)
C34 C33 C29 120.9(10)
C35 C34 C33 119.1(10)
C35 C34 C39 122.4(10)
C33 C34 C39 118.5(10)
C34 C35 C36 122.7(11)
C34 C35 H35A 118.7
C36 C35 H35A 118.7
C37 C36 C35 118.0(10)
C37 C36 C40 120.8(10)
C35 C36 C40 121.2(10)
C38 C37 C36 117.1(10)
C38 C37 C41 120.9(10)
C36 C37 C41 121.8(10)
C33 C38 C37 124.5(11)
C33 C38 H38A 117.8
C37 C38 H38A 117.8
C34 C39 H39A 109.5
C34 C39 H39B 109.5
H39A C39 H39B 109.5
C34 C39 H39C 109.5
H39A C39 H39C 109.5
H39B C39 H39C 109.5
C36 C40 H40A 109.5
C36 C40 H40B 109.5
H40A C40 H40B 109.5
C36 C40 H40C 109.5
H40A C40 H40C 109.5
H40B C40 H40C 109.5
C46 C41 C42 119.4(11)
C46 C41 C37 122.1(11)
C42 C41 C37 118.5(10)
C43 C42 C41 116.6(11)
C43 C42 C47 121.2(11)
C41 C42 C47 122.0(10)
C42 C43 C44 123.5(12)
C42 C43 H43A 118.3
C44 C43 H43A 118.3
C43 C44 C45 117.8(10)
C43 C44 C48 122.1(11)
C45 C44 C48 120.1(10)
C46 C45 C44 116.4(11)
C46 C45 C49 122.6(12)
C44 C45 C49 120.8(10)
C45 C46 C41 126.2(13)
C45 C46 H46A 116.9
C41 C46 H46A 116.9
C42 C47 H47A 109.5
C42 C47 H47B 109.5
H47A C47 H47B 109.5
C42 C47 H47C 109.5
H47A C47 H47C 109.5
H47B C47 H47C 109.5
C44 C48 H48A 109.5
C44 C48 H48B 109.5
H48A C48 H48B 109.5
C44 C48 H48C 109.5
H48A C48 H48C 109.5
H48B C48 H48C 109.5
C54 C49 C50 118.8(11)
C54 C49 C45 123.5(10)
C50 C49 C45 117.6(10)
C49 C50 C51 116.8(10)
C49 C50 C55 121.5(10)
C51 C50 C55 121.7(10)
C52 C51 C50 123.5(10)
C52 C51 H51A 118.3
C50 C51 H51A 118.3
C51 C52 C53 117.9(11)
C51 C52 C56 118.8(10)
C53 C52 C56 123.2(10)
C54 C53 C52 118.4(10)
C54 C53 C57 120.3(10)
C52 C53 C57 120.9(10)
C53 C54 C49 124.4(11)
C53 C54 H54A 117.8
C49 C54 H54A 117.8
C50 C55 H55A 109.5
C50 C55 H55B 109.5
H55A C55 H55B 109.5
C50 C55 H55C 109.5
H55A C55 H55C 109.5
H55B C55 H55C 109.5
C52 C56 H56A 109.5
C52 C56 H56B 109.5
H56A C56 H56B 109.5
C52 C56 H56C 109.5
H56A C56 H56C 109.5
H56B C56 H56C 109.5
C58 C57 C62 119.8(10)
C58 C57 C53 123.1(10)
C62 C57 C53 116.9(10)
C57 C58 C59 117.7(11)
C57 C58 C63 121.5(10)
C59 C58 C63 120.8(10)
C60 C59 C58 123.9(11)
C60 C59 H59A 118.1
C58 C59 H59A 118.1
C59 C60 C61 119.2(10)
C59 C60 C64 120.9(10)
C61 C60 C64 119.8(10)
C62 C61 C60 117.5(10)
C62 C61 C1 118.9(10)
C60 C61 C1 123.5(10)
C61 C62 C57 121.9(10)
C61 C62 H62A 119.1
C57 C62 H62A 119.1
C58 C63 H63A 109.5
C58 C63 H63B 109.5
H63A C63 H63B 109.5
C58 C63 H63C 109.5
H63A C63 H63C 109.5
H63B C63 H63C 109.5
C60 C64 H64A 109.5
C60 C64 H64B 109.5
H64A C64 H64B 109.5
C60 C64 H64C 109.5
H64A C64 H64C 109.5
H64B C64 H64C 109.5
C71 C65 C69 121.3(12)
C71 C65 C66 120.0(12)
C69 C65 C66 107.1(10)
C72 C66 C67 120.5(13)
C72 C66 C65 118.3(12)
C67 C66 C65 106.5(10)
C73 C67 C68 121.5(13)
C73 C67 C66 116.9(12)
C68 C67 C66 109.9(12)
C67 C68 C74 121.1(13)
C67 C68 C69 108.2(11)
C74 C68 C69 118.1(12)
C70 C69 C68 123.2(12)
C70 C69 C65 115.4(12)
C68 C69 C65 108.3(10)
C69 C70 C77 125.7(11)
C69 C70 C76 117.5(11)
C77 C70 C76 104.8(12)
C65 C71 C78 122.2(11)
C65 C71 C79 122.5(12)
C78 C71 C79 103.8(12)
C66 C72 C80 121.2(12)
C66 C72 C81 122.4(12)
C80 C72 C81 106.6(13)
C67 C73 C82 125.2(12)
C67 C73 C83 120.5(11)
C82 C73 C83 101.9(12)
C84 C74 C75 109.7(13)
C84 C74 C68 119.0(11)
C75 C74 C68 120.8(12)
C76 C75 C74 121.3(12)
C76 C75 C86 117.6(13)
C74 C75 C86 107.4(11)
C87 C76 C75 122.1(13)
C87 C76 C70 107.6(11)
C75 C76 C70 119.0(12)
C88 C77 C70 110.9(12)
C88 C77 C78 120.2(13)
C70 C77 C78 117.1(12)
C89 C78 C77 118.6(13)
C89 C78 C71 112.0(11)
C77 C78 C71 118.2(12)
C90 C79 C80 123.1(13)
C90 C79 C71 108.4(11)
C80 C79 C71 115.0(12)
C72 C80 C79 122.9(12)
C72 C80 C91 110.5(12)
C79 C80 C91 115.5(13)
C72 C81 C82 119.5(12)
C72 C81 C92 114.8(12)
C82 C81 C92 115.5(13)
C81 C82 C93 121.9(14)
C81 C82 C73 115.3(12)
C93 C82 C73 109.0(11)
C94 C83 C84 121.4(13)
C94 C83 C73 112.7(11)
C84 C83 C73 115.5(12)
C74 C84 C83 122.2(12)
C74 C84 C85 109.8(11)
C83 C84 C85 115.4(12)
C96 C85 C84 122.6(11)
C96 C85 C86 118.8(13)
C84 C85 C86 104.1(11)
C97 C86 C75 121.4(12)
C97 C86 C85 120.0(13)
C75 C86 C85 108.9(12)
C76 C87 C98 121.0(12)
C76 C87 C88 108.8(12)
C98 C87 C88 117.9(13)
C99 C88 C77 120.5(11)
C99 C88 C87 120.3(13)
C77 C88 C87 107.9(13)
C100 C89 C78 123.2(12)
C100 C89 C90 120.4(14)
C78 C89 C90 104.9(12)
C79 C90 C101 120.2(11)
C79 C90 C89 110.8(12)
C101 C90 C89 117.1(13)
C102 C91 C80 120.7(12)
C102 C91 C92 119.8(13)
C80 C91 C92 105.5(11)
C103 C92 C81 121.4(12)
C103 C92 C91 122.6(13)
C81 C92 C91 102.6(11)
C104 C93 C82 119.6(12)
C104 C93 C94 118.4(13)
C82 C93 C94 111.0(12)
C95 C94 C83 120.6(12)
C95 C94 C93 120.5(13)
C83 C94 C93 105.3(12)
C94 C95 C106 121.4(12)
C94 C95 C96 121.5(14)
C106 C95 C96 106.8(13)
C85 C96 C95 118.3(13)
C85 C96 C107 121.9(12)
C95 C96 C107 106.0(12)
C86 C97 C98 121.3(13)
C86 C97 C108 120.3(12)
C98 C97 C108 106.8(12)
C109 C98 C87 121.1(12)
C109 C98 C97 109.7(12)
C87 C98 C97 116.6(13)
C88 C99 C110 120.8(12)
C88 C99 C100 119.9(13)
C110 C99 C100 107.1(12)
C89 C100 C111 121.5(12)
C89 C100 C99 117.7(13)
C111 C100 C99 107.7(12)
C90 C101 C112 122.8(11)
C90 C101 C102 117.5(13)
C112 C101 C102 107.6(12)
C91 C102 C113 121.9(12)
C91 C102 C101 122.8(13)
C113 C102 C101 105.2(11)
C92 C103 C104 122.8(14)
C92 C103 C114 119.0(12)
C104 C103 C114 106.6(12)
C93 C104 C105 124.0(12)
C93 C104 C103 118.5(14)
C105 C104 C103 105.5(12)
C104 C105 C115 115.0(12)
C104 C105 C106 117.1(13)
C115 C105 C106 116.8(11)
C95 C106 C116 113.4(12)
C95 C106 C105 118.6(13)
C116 C106 C105 116.0(12)
C108 C107 C116 120.7(13)
C108 C107 C96 119.4(13)
C116 C107 C96 110.4(11)
C107 C108 C117 117.4(12)
C107 C108 C97 119.4(13)
C117 C108 C97 108.7(11)
C98 C109 C110 119.2(13)
C98 C109 C117 109.1(12)
C110 C109 C117 120.0(12)
C99 C110 C118 113.4(12)
C99 C110 C109 120.6(14)
C118 C110 C109 114.1(12)
C112 C111 C100 121.8(14)
C112 C111 C118 118.4(12)
C100 C111 C118 108.5(11)
C111 C112 C119 121.8(12)
C111 C112 C101 116.5(13)
C119 C112 C101 109.2(11)
C119 C113 C114 116.0(12)
C119 C113 C102 111.1(11)
C114 C113 C102 119.2(13)
C113 C114 C115 121.8(12)
C113 C114 C103 117.4(13)
C115 C114 C103 108.7(11)
C121 C115 C105 125.6(12)
C121 C115 C114 117.9(13)
C105 C115 C114 104.2(12)
C122 C116 C106 122.4(12)
C122 C116 C107 122.4(12)
C106 C116 C107 103.3(12)
C123 C117 C108 123.1(12)
C123 C117 C109 120.4(12)
C108 C117 C109 105.7(12)
C124 C118 C110 128.3(13)
C124 C118 C111 115.3(11)
C110 C118 C111 103.3(13)
C120 C119 C113 121.8(13)
C120 C119 C112 121.5(12)
C113 C119 C112 106.8(12)
C119 C120 C121 121.1(13)
C119 C120 C124 117.9(13)
C121 C120 C124 107.6(10)
C115 C121 C122 117.8(13)
C115 C121 C120 121.2(13)
C122 C121 C120 108.4(10)
C116 C122 C121 121.2(12)
C116 C122 C123 116.9(12)
C121 C122 C123 109.3(11)
C117 C123 C124 118.1(12)
C117 C123 C122 119.3(12)
C124 C123 C122 108.2(10)
C118 C124 C123 118.7(12)
C118 C124 C120 125.1(13)
C123 C124 C120 106.4(11)
C34A C33A C38A 120.0
C34A C33A C129 129.7(9)
C38A C33A C129 110.3(9)
C33A C34A C35A 120.0
C33A C34A C39A 120.0(10)
C35A C34A C39A 119.7(10)
C36A C35A C34A 120.0
C36A C35A H13H 120.0
C34A C35A H13H 120.0
C37A C36A C35A 120.0
C37A C36A C40A 120.9(9)
C35A C36A C40A 119.1(9)
C38A C37A C36A 120.0
C38A C37A C141 110.2(10)
C36A C37A C141 129.6(10)
C37A C38A C33A 120.0
C37A C38A H13I 120.0
C33A C38A H13I 120.0
C34A C39A H13J 109.5
C34A C39A H13K 109.5
H13J C39A H13K 109.5
C34A C39A H13L 109.5
H13J C39A H13L 109.5
H13K C39A H13L 109.5
C36A C40A H14B 109.5
C36A C40A H14C 109.5
H14B C40A H14C 109.5
C36A C40A H14D 109.5
H14B C40A H14D 109.5
H14C C40A H14D 109.5
C66A C65A C70A 120.0
C66A C65A C161 121.8(9)
C70A C65A C161 117.8(9)
C65A C66A C67A 120.0
C65A C66A C71A 120.4(9)
C67A C66A C71A 119.4(9)
C66A C67A C68A 120.0
C66A C67A H67A 120.0
C68A C67A H67A 120.0
C69A C68A C67A 120.0
C69A C68A C72A 120.6(10)
C67A C68A C72A 119.3(9)
C68A C69A C70A 120.0
C68A C69A C173 121.9(10)
C70A C69A C173 117.9(10)
C69A C70A C65A 120.0
C69A C70A H70A 120.0
C65A C70A H70A 120.0
C66A C71A H71A 109.5
C66A C71A H71B 109.5
H71A C71A H71B 109.5
C66A C71A H71C 109.5
H71A C71A H71C 109.5
H71B C71A H71C 109.5
C68A C72A H72A 109.5
C68A C72A H72B 109.5
H72A C72A H72B 109.5
C68A C72A H72C 109.5
H72A C72A H72C 109.5
H72B C72A H72C 109.5
C126 C125 C130 119.4(13)
C126 C125 C185 121.3(12)
C130 C125 C185 118.9(14)
C125 C126 C127 123.2(13)
C125 C126 C131 122.9(12)
C127 C126 C131 113.9(13)
C126 C127 C128 119.4(14)
C126 C127 H12A 120.3
C128 C127 H12A 120.3
C127 C128 C129 118.8(12)
C127 C128 C132 119.2(14)
C129 C128 C132 121.9(12)
C133 C129 C130 133.4(15)
C133 C129 C128 107.2(13)
C130 C129 C128 118.5(12)
C130 C129 C33A 106.5(13)
C128 C129 C33A 134.8(12)
C125 C130 C129 120.7(14)
C125 C130 H13A 119.7
C129 C130 H13A 119.7
C126 C131 H13B 109.5
C126 C131 H13C 109.5
H13B C131 H13C 109.5
C126 C131 H13D 109.5
H13B C131 H13D 109.5
H13C C131 H13D 109.5
C128 C132 H13E 109.5
C128 C132 H13F 109.5
H13E C132 H13F 109.5
C128 C132 H13G 109.5
H13E C132 H13G 109.5
H13F C132 H13G 109.5
C134 C133 C138 120.0
C134 C133 C129 120.4(10)
C138 C133 C129 119.1(10)
C135 C134 C133 120.0
C135 C134 C139 119.0(9)
C133 C134 C139 120.9(10)
C134 C135 C136 120.0
C134 C135 H35B 120.0
C136 C135 H35B 120.0
C137 C136 C135 120.0
C137 C136 C140 119.5(9)
C135 C136 C140 120.5(9)
C138 C137 C136 120.0
C138 C137 C141 118.5(9)
C136 C137 C141 121.4(9)
C137 C138 C133 120.0
C137 C138 H38B 120.0
C133 C138 H38B 120.0
C134 C139 H39D 109.5
C134 C139 H39E 109.5
H39D C139 H39E 109.5
C134 C139 H39F 109.5
H39D C139 H39F 109.5
H39E C139 H39F 109.5
C136 C140 H40D 109.5
C136 C140 H40E 109.5
H40D C140 H40E 109.5
C136 C140 H40F 109.5
H40D C140 H40F 109.5
H40E C140 H40F 109.5
C142 C141 C146 120.4(11)
C142 C141 C137 111.7(13)
C146 C141 C137 127.8(14)
C142 C141 C37A 137.9(13)
C146 C141 C37A 101.2(12)
C141 C142 C143 120.5(13)
C141 C142 C147 122.2(11)
C143 C142 C147 116.9(13)
C144 C143 C142 120.2(13)
C144 C143 H14E 119.9
C142 C143 H14E 119.9
C145 C144 C143 119.6(11)
C145 C144 C148 123.3(12)
C143 C144 C148 117.1(13)
C144 C145 C146 120.6(12)
C144 C145 C149 124.1(11)
C146 C145 C149 115.3(12)
C145 C146 C141 118.1(13)
C145 C146 H14F 120.9
C141 C146 H14F 120.9
C142 C147 H14G 109.5
C142 C147 H14H 109.5
H14G C147 H14H 109.5
C142 C147 H14I 109.5
H14G C147 H14I 109.5
H14H C147 H14I 109.5
C144 C148 H14J 109.5
C144 C148 H14K 109.5
H14J C148 H14K 109.5
C144 C148 H14L 109.5
H14J C148 H14L 109.5
H14K C148 H14L 109.5
C150 C149 C154 119.5(13)
C150 C149 C145 123.0(12)
C154 C149 C145 117.5(14)
C149 C150 C151 115.9(12)
C149 C150 C155 119.2(12)
C151 C150 C155 125.0(14)
C152 C151 C150 124.5(15)
C152 C151 H15D 117.8
C150 C151 H15D 117.8
C151 C152 C153 119.0(14)
C151 C152 C156 120.1(14)
C153 C152 C156 120.9(12)
C152 C153 C154 120.3(13)
C152 C153 C157 123.3(13)
C154 C153 C157 116.4(14)
C153 C154 C149 120.5(15)
C153 C154 H15E 119.7
C149 C154 H15E 119.7
C150 C155 H15F 109.5
C150 C155 H15G 109.5
H15F C155 H15G 109.5
C150 C155 H15H 109.5
H15F C155 H15H 109.5
H15G C155 H15H 109.5
C152 C156 H15I 109.5
C152 C156 H15J 109.5
H15I C156 H15J 109.5
C152 C156 H15K 109.5
H15I C156 H15K 109.5
H15J C156 H15K 109.5
C162 C157 C158 119.0(12)
C162 C157 C153 119.3(12)
C158 C157 C153 121.6(11)
C159 C158 C157 119.7(11)
C159 C158 C163 121.1(12)
C157 C158 C163 119.0(11)
C158 C159 C160 123.7(13)
C158 C159 H15L 118.1
C160 C159 H15L 118.1
C159 C160 C161 116.8(12)
C159 C160 C164 121.7(12)
C161 C160 C164 121.5(11)
C162 C161 C160 121.1(11)
C162 C161 C165 106.2(12)
C160 C161 C165 132.7(13)
C162 C161 C65A 128.0(12)
C160 C161 C65A 110.4(12)
C157 C162 C161 119.4(12)
C157 C162 H16D 120.3
C161 C162 H16D 120.3
C158 C163 H16E 109.5
C158 C163 H16F 109.5
H16E C163 H16F 109.5
C158 C163 H16G 109.5
H16E C163 H16G 109.5
H16F C163 H16G 109.5
C160 C164 H16H 109.5
C160 C164 H16I 109.5
H16H C164 H16I 109.5
C160 C164 H16J 109.5
H16H C164 H16J 109.5
H16I C164 H16J 109.5
C166 C165 C170 120.0
C166 C165 C161 123.9(10)
C170 C165 C161 116.1(10)
C167 C166 C165 120.0
C167 C166 C171 119.0(10)
C165 C166 C171 120.9(10)
C168 C167 C166 120.0
C168 C167 H16K 120.0
C166 C167 H16K 120.0
C169 C168 C167 120.0
C169 C168 C172 120.1(10)
C167 C168 C172 119.9(10)
C168 C169 C170 120.0
C168 C169 C173 127.0(10)
C170 C169 C173 113.0(10)
C169 C170 C165 120.0
C169 C170 H17A 120.0
C165 C170 H17A 120.0
C166 C171 H17B 109.5
C166 C171 H17C 109.5
H17B C171 H17C 109.5
C166 C171 H17D 109.5
H17B C171 H17D 109.5
H17C C171 H17D 109.5
C168 C172 H17E 109.5
C168 C172 H17F 109.5
H17E C172 H17F 109.5
C168 C172 H17G 109.5
H17E C172 H17G 109.5
H17F C172 H17G 109.5
C174 C173 C178 120.3(12)
C174 C173 C69A 109.0(13)
C178 C173 C69A 130.6(15)
C174 C173 C169 130.7(12)
C178 C173 C169 109.0(13)
C173 C174 C175 116.4(12)
C173 C174 C179 124.7(12)
C175 C174 C179 118.8(13)
C176 C175 C174 122.6(14)
C176 C175 H17H 118.7
C174 C175 H17H 118.7
C175 C176 C177 120.0(13)
C175 C176 C180 120.0(14)
C177 C176 C180 120.0(11)
C176 C177 C178 117.1(12)
C176 C177 C181 122.1(12)
C178 C177 C181 120.2(13)
C173 C178 C177 123.4(15)
C173 C178 H17I 118.3
C177 C178 H17I 118.3
C174 C179 H17J 109.5
C174 C179 H17K 109.5
H17J C179 H17K 109.5
C174 C179 H17L 109.5
H17J C179 H17L 109.5
H17K C179 H17L 109.5
C176 C180 H18A 109.5
C176 C180 H18B 109.5
H18A C180 H18B 109.5
C176 C180 H18C 109.5
H18A C180 H18C 109.5
H18B C180 H18C 109.5
C186 C181 C182 115.6(12)
C186 C181 C177 121.1(14)
C182 C181 C177 123.2(12)
C183 C182 C181 117.6(13)
C183 C182 C187 122.1(14)
C181 C182 C187 120.3(11)
C182 C183 C184 126.9(15)
C182 C183 H18D 116.6
C184 C183 H18D 116.6
C183 C184 C185 116.6(12)
C183 C184 C188 123.3(14)
C185 C184 C188 119.9(11)
C186 C185 C184 115.5(12)
C186 C185 C125 120.7(13)
C184 C185 C125 123.8(12)
C181 C186 C185 127.8(15)
C181 C186 H18E 116.1
C185 C186 H18E 116.1
C182 C187 H18F 109.5
C182 C187 H18G 109.5
H18F C187 H18G 109.5
C182 C187 H18H 109.5
H18F C187 H18H 109.5
H18G C187 H18H 109.5
C184 C188 H18I 109.5
C184 C188 H18J 109.5
H18I C188 H18J 109.5
C184 C188 H18K 109.5
H18I C188 H18K 109.5
H18J C188 H18K 109.5
C193 C189 C195 122(2)
C193 C189 C190 108.2(18)
C195 C189 C190 119(2)
C196 C190 C189 121(2)
C196 C190 C191 119.0(19)
C189 C190 C191 107(2)
C197 C191 C192 122(2)
C197 C191 C190 119(2)
C192 C191 C190 109.1(18)
C198 C192 C191 121.9(19)
C198 C192 C193 118.9(19)
C191 C192 C193 106(2)
C194 C193 C189 120.2(19)
C194 C193 C192 119(2)
C189 C193 C192 109.5(18)
C200 C194 C193 118.9(18)
C200 C194 C201 109.6(18)
C193 C194 C201 119(2)
C203 C195 C189 117.9(18)
C203 C195 C202 111.5(19)
C189 C195 C202 117(2)
C190 C196 C204 121.8(19)
C190 C196 C205 119.0(19)
C204 C196 C205 107.5(18)
C206 C197 C207 109(2)
C206 C197 C191 122(2)
C207 C197 C191 115(2)
C192 C198 C199 123.7(18)
C192 C198 C208 116(2)
C199 C198 C208 109.9(17)
C200 C199 C210 122.3(18)
C200 C199 C198 112.9(19)
C210 C199 C198 108.5(17)
C194 C200 C199 127(2)
C194 C200 C211 109.4(18)
C199 C200 C211 114.6(18)
C202 C201 C212 122(2)
C202 C201 C194 120.5(19)
C212 C201 C194 106.1(18)
C201 C202 C213 123(2)
C201 C202 C195 121.0(19)
C213 C202 C195 105(2)
C195 C203 C204 122.3(19)
C195 C203 C214 108.5(18)
C204 C203 C214 117.3(18)
C203 C204 C215 120.5(18)
C203 C204 C196 117(2)
C215 C204 C196 110.6(16)
C206 C205 C216 129(2)
C206 C205 C196 117(2)
C216 C205 C196 99.9(15)
C205 C206 C197 124(2)
C205 C206 C217 116(2)
C197 C206 C217 111(2)
C208 C207 C197 127(2)
C208 C207 C218 113(2)
C197 C207 C218 108(2)
C207 C208 C209 131(2)
C207 C208 C198 119(2)
C209 C208 C198 99.3(16)
C220 C209 C210 119.2(19)
C220 C209 C208 113(2)
C210 C209 C208 114.4(17)
C221 C210 C209 119.4(19)
C221 C210 C199 123.6(16)
C209 C210 C199 107.6(18)
C222 C211 C212 118(2)
C222 C211 C200 121.0(16)
C212 C211 C200 105.8(18)
C223 C212 C211 120.4(19)
C223 C212 C201 117(2)
C211 C212 C201 109.1(18)
C224 C213 C202 115(2)
C224 C213 C214 121(2)
C202 C213 C214 111.2(18)
C225 C214 C213 122(2)
C225 C214 C203 119.9(17)
C213 C214 C203 104.0(19)
C204 C215 C216 106.7(18)
C204 C215 C226 125.4(17)
C216 C215 C226 115.6(17)
C215 C216 C205 115.3(18)
C215 C216 C227 116.5(18)
C205 C216 C227 117.2(19)
C206 C217 C218 107(2)
C206 C217 C228 122(2)
C218 C217 C228 121(2)
C219 C218 C217 119(2)
C219 C218 C207 124(2)
C217 C218 C207 104.6(18)
C218 C219 C230 119(2)
C218 C219 C220 118(2)
C230 C219 C220 111.1(19)
C209 C220 C231 119.6(18)
C209 C220 C219 121(2)
C231 C220 C219 108(2)
C210 C221 C232 118.3(17)
C210 C221 C222 115.7(18)
C232 C221 C222 111.9(18)
C233 C222 C211 122(2)
C233 C222 C221 105.6(17)
C211 C222 C221 122.0(18)
C212 C223 C224 121(2)
C212 C223 C234 118(2)
C224 C223 C234 110(2)
C223 C224 C213 122(2)
C223 C224 C235 110.8(19)
C213 C224 C235 116(2)
C214 C225 C236 116(2)
C214 C225 C226 125.9(19)
C236 C225 C226 109.0(17)
C237 C226 C225 109.1(19)
C237 C226 C215 122.5(17)
C225 C226 C215 110.9(17)
C228 C227 C238 105.9(19)
C228 C227 C216 116(2)
C238 C227 C216 124.1(16)
C229 C228 C227 112.1(19)
C229 C228 C217 116(2)
C227 C228 C217 120.2(19)
C230 C229 C228 123(2)
C230 C229 C239 120.3(19)
C228 C229 C239 104.3(19)
C229 C230 C219 123(2)
C229 C230 C240 121.8(19)
C219 C230 C240 103(2)
C232 C231 C220 122(2)
C232 C231 C240 119(2)
C220 C231 C240 108(2)
C231 C232 C221 121.0(19)
C231 C232 C241 125(2)
C221 C232 C241 102.2(16)
C234 C233 C222 120.2(19)
C234 C233 C241 121(2)
C222 C233 C241 108.6(18)
C233 C234 C223 121(2)
C233 C234 C242 120.0(18)
C223 C234 C242 104(2)
C236 C235 C242 122.4(18)
C236 C235 C224 119(2)
C242 C235 C224 104(2)
C235 C236 C225 125(2)
C235 C236 C243 120(2)
C225 C236 C243 103.7(17)
C238 C237 C226 123(2)
C238 C237 C243 119(2)
C226 C237 C243 108.0(16)
C237 C238 C239 122(2)
C237 C238 C227 117.8(19)
C239 C238 C227 111.1(19)
C245 C239 C238 121.0(18)
C245 C239 C229 119(2)
C238 C239 C229 106.6(18)
C246 C240 C231 121.0(18)
C246 C240 C230 116(2)
C231 C240 C230 109.7(18)
C233 C241 C232 111.5(19)
C233 C241 C247 118(2)
C232 C241 C247 117.7(18)
C248 C242 C235 119(2)
C248 C242 C234 119(2)
C235 C242 C234 110.7(19)
C244 C243 C237 120.1(17)
C244 C243 C236 113(2)
C237 C243 C236 109.5(17)
C248 C244 C243 127.1(18)
C248 C244 C245 105(2)
C243 C244 C245 117.5(19)
C239 C245 C246 121.0(19)
C239 C245 C244 119(2)
C246 C245 C244 107.4(18)
C245 C246 C240 122.5(19)
C245 C246 C247 107.1(17)
C240 C246 C247 119(2)
C248 C247 C241 123.5(19)
C248 C247 C246 108(2)
C241 C247 C246 117.9(18)
C247 C248 C244 112.9(19)
C247 C248 C242 119(2)
C244 C248 C242 117(2)

loop_
_geom_bond_atom_site_label_1
_geom_bond_atom_site_label_2
_geom_bond_distance
C1 C2 1.365(17)
C1 C6 1.412(16)
C1 C61 1.485(16)
C2 C3 1.352(17)
C2 C7 1.592(15)
C3 C4 1.417(16)
C3 H3A 0.9300
C4 C5 1.398(17)
C4 C8 1.524(16)
C5 C6 1.416(17)
C5 C9 1.487(16)
C6 H6A 0.9300
C7 H7A 0.9600
C7 H7B 0.9600
C7 H7C 0.9600
C8 H8A 0.9600
C8 H8B 0.9600
C8 H8C 0.9600
C9 C10 1.341(16)
C9 C14 1.445(16)
C10 C11 1.412(16)
C10 C15 1.493(15)
C11 C12 1.430(16)
C11 H11A 0.9300
C12 C13 1.376(16)
C12 C16 1.493(16)
C13 C14 1.394(17)
C13 C17 1.533(15)
C14 H14A 0.9300
C15 H15A 0.9600
C15 H15B 0.9600
C15 H15C 0.9600
C16 H16A 0.9600
C16 H16B 0.9600
C16 H16C 0.9600
C17 C22 1.368(17)
C17 C18 1.424(17)
C18 C19 1.437(15)
C18 C23 1.499(17)
C19 C20 1.355(17)
C19 H19A 0.9300
C20 C21 1.399(17)
C20 C24 1.605(15)
C21 C22 1.416(15)
C21 C25 1.479(17)
C22 H22A 0.9300
C23 H23A 0.9600
C23 H23B 0.9600
C23 H23C 0.9600
C24 H24A 0.9600
C24 H24B 0.9600
C24 H24C 0.9600
C25 C30 1.370(15)
C25 C26 1.375(16)
C26 C27 1.395(16)
C26 C31 1.495(15)
C27 C28 1.390(15)
C27 H27A 0.9300
C28 C29 1.375(16)
C28 C32 1.496(16)
C29 C30 1.398(17)
C29 C33 1.519(15)
C30 H30A 0.9300
C31 H31A 0.9600
C31 H31B 0.9600
C31 H31C 0.9600
C32 H32A 0.9600
C32 H32B 0.9600
C32 H32C 0.9600
C33 C38 1.374(16)
C33 C34 1.398(16)
C34 C35 1.351(16)
C34 C39 1.514(15)
C35 C36 1.431(16)
C35 H35A 0.9300
C36 C37 1.411(16)
C36 C40 1.466(15)
C37 C38 1.380(16)
C37 C41 1.482(16)
C38 H38A 0.9300
C39 H39A 0.9600
C39 H39B 0.9600
C39 H39C 0.9600
C40 H40A 0.9600
C40 H40B 0.9600
C40 H40C 0.9600
C41 C46 1.358(17)
C41 C42 1.439(17)
C42 C43 1.370(16)
C42 C47 1.489(16)
C43 C44 1.430(16)
C43 H43A 0.9300
C44 C45 1.452(17)
C44 C48 1.529(15)
C45 C46 1.349(16)
C45 C49 1.461(17)
C46 H46A 0.9300
C47 H47A 0.9600
C47 H47B 0.9600
C47 H47C 0.9600
C48 H48A 0.9600
C48 H48B 0.9600
C48 H48C 0.9600
C49 C54 1.389(16)
C49 C50 1.424(16)
C50 C51 1.428(17)
C50 C55 1.449(15)
C51 C52 1.407(16)
C51 H51A 0.9300
C52 C53 1.416(16)
C52 C56 1.489(16)
C53 C54 1.388(17)
C53 C57 1.487(16)
C54 H54A 0.9300
C55 H55A 0.9600
C55 H55B 0.9600
C55 H55C 0.9600
C56 H56A 0.9600
C56 H56B 0.9600
C56 H56C 0.9600
C57 C58 1.393(16)
C57 C62 1.404(16)
C58 C59 1.391(15)
C58 C63 1.517(16)
C59 C60 1.363(16)
C59 H59A 0.9300
C60 C61 1.424(16)
C60 C64 1.531(15)
C61 C62 1.400(15)
C62 H62A 0.9300
C63 H63A 0.9600
C63 H63B 0.9600
C63 H63C 0.9600
C64 H64A 0.9600
C64 H64B 0.9600
C64 H64C 0.9600
C65 C71 1.36(2)
C65 C69 1.461(17)
C65 C66 1.489(18)
C66 C72 1.386(19)
C66 C67 1.447(19)
C67 C73 1.34(2)
C67 C68 1.428(17)
C68 C74 1.440(19)
C68 C69 1.446(18)
C69 C70 1.388(19)
C70 C77 1.42(2)
C70 C76 1.531(18)
C71 C78 1.441(19)
C71 C79 1.473(19)
C72 C80 1.395(19)
C72 C81 1.390(19)
C73 C82 1.47(2)
C73 C83 1.555(19)
C74 C84 1.410(18)
C74 C75 1.425(19)
C75 C76 1.401(18)
C75 C86 1.44(2)
C76 C87 1.39(2)
C77 C88 1.40(2)
C77 C78 1.439(18)
C78 C89 1.41(2)
C79 C90 1.38(2)
C79 C80 1.442(18)
C80 C91 1.49(2)
C81 C82 1.446(19)
C81 C92 1.45(2)
C82 C93 1.46(2)
C83 C94 1.40(2)
C83 C84 1.447(17)
C84 C85 1.46(2)
C85 C96 1.36(2)
C85 C86 1.493(17)
C86 C97 1.38(2)
C87 C98 1.44(2)
C87 C88 1.461(18)
C88 C99 1.40(2)
C89 C100 1.37(2)
C89 C90 1.439(17)
C90 C101 1.40(2)
C91 C102 1.30(2)
C91 C92 1.517(18)
C92 C103 1.31(2)
C93 C104 1.33(2)
C93 C94 1.457(18)
C94 C95 1.36(2)
C95 C106 1.41(2)
C95 C96 1.447(18)
C96 C107 1.46(2)
C97 C98 1.446(18)
C97 C108 1.48(2)
C98 C109 1.40(2)
C99 C110 1.40(2)
C99 C100 1.485(18)
C100 C111 1.41(2)
C101 C112 1.47(2)
C101 C102 1.493(17)
C102 C113 1.47(2)
C103 C104 1.493(18)
C103 C114 1.53(2)
C104 C105 1.41(2)
C105 C115 1.46(2)
C105 C106 1.463(18)
C106 C116 1.43(2)
C107 C108 1.395(18)
C107 C116 1.457(19)
C108 C117 1.45(2)
C109 C110 1.444(18)
C109 C117 1.493(19)
C110 C118 1.42(2)
C111 C112 1.367(18)
C111 C118 1.552(19)
C112 C119 1.452(19)
C113 C119 1.440(19)
C113 C114 1.450(18)
C114 C115 1.466(19)
C115 C121 1.29(2)
C116 C122 1.38(2)
C117 C123 1.371(19)
C118 C124 1.30(2)
C119 C120 1.29(2)
C120 C121 1.525(18)
C120 C124 1.520(17)
C121 C122 1.434(18)
C122 C123 1.515(18)
C123 C124 1.497(18)
C33A C34A 1.3900
C33A C38A 1.3900
C33A C129 1.675(17)
C34A C35A 1.3900
C34A C39A 1.547(10)
C35A C36A 1.3900
C35A H13H 0.9300
C36A C37A 1.3900
C36A C40A 1.552(10)
C37A C38A 1.3900
C37A C141 1.566(16)
C38A H13I 0.9300
C39A H13J 0.9600
C39A H13K 0.9600
C39A H13L 0.9600
C40A H14B 0.9600
C40A H14C 0.9600
C40A H14D 0.9600
C65A C66A 1.3900
C65A C70A 1.3900
C65A C161 1.623(15)
C66A C67A 1.3900
C66A C71A 1.546(10)
C67A C68A 1.3900
C67A H67A 0.9300
C68A C69A 1.3900
C68A C72A 1.548(10)
C69A C70A 1.3900
C69A C173 1.415(16)
C70A H70A 0.9300
C71A H71A 0.9600
C71A H71B 0.9600
C71A H71C 0.9600
C72A H72A 0.9600
C72A H72B 0.9600
C72A H72C 0.9600
C125 C126 1.38(2)
C125 C130 1.390(19)
C125 C185 1.476(19)
C126 C127 1.383(19)
C126 C131 1.518(18)
C127 C128 1.416(18)
C127 H12A 0.9300
C128 C129 1.45(2)
C128 C132 1.437(18)
C129 C133 1.399(15)
C129 C130 1.428(18)
C130 H13A 0.9300
C131 H13B 0.9600
C131 H13C 0.9600
C131 H13D 0.9600
C132 H13E 0.9600
C132 H13F 0.9600
C132 H13G 0.9600
C133 C134 1.3900
C133 C138 1.3900
C134 C135 1.3900
C134 C139 1.549(10)
C135 C136 1.3900
C135 H35B 0.9300
C136 C137 1.3900
C136 C140 1.544(10)
C137 C138 1.3900
C137 C141 1.520(14)
C138 H38B 0.9300
C139 H39D 0.9600
C139 H39E 0.9600
C139 H39F 0.9600
C140 H40D 0.9600
C140 H40E 0.9600
C140 H40F 0.9600
C141 C142 1.30(2)
C141 C146 1.450(19)
C142 C143 1.438(17)
C142 C147 1.525(19)
C143 C144 1.400(19)
C143 H14E 0.9300
C144 C145 1.35(2)
C144 C148 1.557(16)
C145 C146 1.429(17)
C145 C149 1.511(19)
C146 H14F 0.9300
C147 H14G 0.9600
C147 H14H 0.9600
C147 H14I 0.9600
C148 H14J 0.9600
C148 H14K 0.9600
C148 H14L 0.9600
C149 C150 1.37(2)
C149 C154 1.409(19)
C150 C151 1.454(19)
C150 C155 1.537(18)
C151 C152 1.319(19)
C151 H15D 0.9300
C152 C153 1.34(2)
C152 C156 1.515(19)
C153 C154 1.406(19)
C153 C157 1.500(19)
C154 H15E 0.9300
C155 H15F 0.9600
C155 H15G 0.9600
C155 H15H 0.9600
C156 H15I 0.9600
C156 H15J 0.9600
C156 H15K 0.9600
C157 C162 1.376(17)
C157 C158 1.423(19)
C158 C159 1.346(19)
C158 C163 1.543(16)
C159 C160 1.356(17)
C159 H15L 0.9300
C160 C161 1.429(19)
C160 C164 1.545(18)
C161 C162 1.392(19)
C161 C165 1.529(16)
C162 H16D 0.9300
C163 H16E 0.9600
C163 H16F 0.9600
C163 H16G 0.9600
C164 H16H 0.9600
C164 H16I 0.9600
C164 H16J 0.9600
C165 C166 1.3900
C165 C170 1.3900
C166 C167 1.3900
C166 C171 1.545(10)
C167 C168 1.3900
C167 H16K 0.9300
C168 C169 1.3900
C168 C172 1.544(10)
C169 C170 1.3900
C169 C173 1.627(17)
C170 H17A 0.9300
C171 H17B 0.9600
C171 H17C 0.9600
C171 H17D 0.9600
C172 H17E 0.9600
C172 H17F 0.9600
C172 H17G 0.9600
C173 C174 1.37(2)
C173 C178 1.382(18)
C174 C175 1.467(18)
C174 C179 1.492(18)
C175 C176 1.352(18)
C175 H17H 0.9300
C176 C177 1.40(2)
C176 C180 1.549(18)
C177 C178 1.405(18)
C177 C181 1.465(18)
C178 H17I 0.9300
C179 H17J 0.9600
C179 H17K 0.9600
C179 H17L 0.9600
C180 H18A 0.9600
C180 H18B 0.9600
C180 H18C 0.9600
C181 C186 1.352(19)
C181 C182 1.46(2)
C182 C183 1.340(18)
C182 C187 1.495(18)
C183 C184 1.373(18)
C183 H18D 0.9300
C184 C185 1.45(2)
C184 C188 1.521(18)
C185 C186 1.382(18)
C186 H18E 0.9300
C187 H18F 0.9600
C187 H18G 0.9600
C187 H18H 0.9600
C188 H18I 0.9600
C188 H18J 0.9600
C188 H18K 0.9600
C189 C193 1.39(3)
C189 C195 1.41(3)
C189 C190 1.46(3)
C190 C196 1.31(3)
C190 C191 1.46(3)
C191 C197 1.42(3)
C191 C192 1.42(3)
C192 C198 1.31(3)
C192 C193 1.48(2)
C193 C194 1.37(3)
C194 C200 1.36(3)
C194 C201 1.49(3)
C195 C203 1.41(3)
C195 C202 1.48(3)
C196 C204 1.44(3)
C196 C205 1.63(2)
C197 C206 1.34(3)
C197 C207 1.40(3)
C198 C199 1.47(3)
C198 C208 1.58(2)
C199 C200 1.39(2)
C199 C210 1.45(3)
C200 C211 1.53(3)
C201 C202 1.32(3)
C201 C212 1.48(3)
C202 C213 1.48(3)
C203 C204 1.41(3)
C203 C214 1.54(3)
C204 C215 1.43(3)
C205 C206 1.26(3)
C205 C216 1.45(3)
C206 C217 1.42(3)
C207 C208 1.25(3)
C207 C218 1.47(3)
C208 C209 1.51(3)
C209 C220 1.39(3)
C209 C210 1.43(3)
C210 C221 1.41(3)
C211 C222 1.40(3)
C211 C212 1.43(3)
C212 C223 1.40(3)
C213 C224 1.43(3)
C213 C214 1.48(3)
C214 C225 1.38(3)
C215 C216 1.45(3)
C215 C226 1.51(3)
C216 C227 1.46(3)
C217 C218 1.45(3)
C217 C228 1.46(3)
C218 C219 1.38(3)
C219 C230 1.43(3)
C219 C220 1.46(3)
C220 C231 1.40(3)
C221 C232 1.43(3)
C221 C222 1.45(3)
C222 C233 1.40(3)
C223 C224 1.41(3)
C223 C234 1.46(3)
C224 C235 1.48(3)
C225 C236 1.43(3)
C225 C226 1.49(3)
C226 C237 1.37(3)
C227 C228 1.43(3)
C227 C238 1.43(3)
C228 C229 1.44(3)
C229 C230 1.33(3)
C229 C239 1.52(3)
C230 C240 1.50(3)
C231 C232 1.32(3)
C231 C240 1.44(3)
C232 C241 1.45(3)
C233 C234 1.34(3)
C233 C241 1.41(3)
C234 C242 1.50(3)
C235 C236 1.37(3)
C235 C242 1.46(3)
C236 C243 1.51(3)
C237 C238 1.34(3)
C237 C243 1.44(3)
C238 C239 1.42(3)
C239 C245 1.36(3)
C240 C246 1.42(3)
C241 C247 1.45(3)
C242 C248 1.40(3)
C243 C244 1.43(3)
C244 C248 1.40(3)
C244 C245 1.48(2)
C245 C246 1.41(3)
C246 C247 1.47(3)
C247 C248 1.34(3)

loop_
_platon_squeeze_void_nr
_platon_squeeze_void_average_x
_platon_squeeze_void_average_y
_platon_squeeze_void_average_z
_platon_squeeze_void_volume
_platon_squeeze_void_count_electrons
_platon_squeeze_void_content
1 0.031 0.019 0.380 24 6 ' '
2 0.230 -0.006 0.143 167 69 ' '
3 0.270 -0.006 0.643 167 69 ' '
4 0.469 0.019 0.880 24 6 ' '
5 0.531 -0.019 0.380 24 6 ' '
6 0.730 0.006 0.143 167 69 ' '
7 0.770 0.006 0.643 167 69 ' '
8 0.969 -0.019 0.880 24 6 ' '
9 0.020 0.476 0.383 208 85 ' '
10 0.480 0.476 0.883 208 85 ' '
11 0.520 0.524 0.383 207 85 ' '
12 0.980 0.524 0.883 208 85 ' '
13 0.219 0.499 0.120 24 5 ' '
14 0.281 0.499 0.620 24 5 ' '
15 0.719 0.501 0.120 24 5 ' '
16 0.781 0.501 0.620 24 5 ' '
